data_4122098
loop_
_publ_author_name
'Kuriyama, Shogo'
'Arashiba, Kazuya'
'Nakajima, Kazunari'
'Tanaka, Hiromasa'
'Kamaru, Nobuaki'
'Yoshizawa, Kazunari'
'Nishibayashi, Yoshiaki'

_publ_section_title
;
 Catalytic Formation of Ammonia from Molecular Dinitrogen by Use of
 Dinitrogen-Bridged Dimolybdenum-Dinitrogen Complexes Bearing PNP-Pincer
 Ligands: Remarkable Effect of Substituent at PNP-Pincer Ligand.
;
_journal_issue 27
_journal_name_full 'Journal of the American Chemical Society'
_journal_page_first 9719
_journal_page_last 9731
_journal_paper_doi 10.1021/ja5044243
_journal_volume 136
_journal_year 2014
_chemical_formula_moiety 'C57 H102 Mo2 N12 P4'
_chemical_formula_sum 'C57 H102 Mo2 N12 P4'
_chemical_formula_weight 1271.29
_space_group_IT_number 2
_symmetry_cell_setting triclinic
_symmetry_Int_Tables_number 2
_symmetry_space_group_name_Hall '-P 1'
_symmetry_space_group_name_H-M 'P -1'
_atom_sites_solution_hydrogens geom
_atom_sites_solution_primary direct
_atom_sites_solution_secondary difmap
_cell_angle_alpha 95.687(4)
_cell_angle_beta 114.830(4)
_cell_angle_gamma 106.543(4)
_cell_formula_units_Z 2
_cell_length_a 14.832(3)
_cell_length_b 15.833(3)
_cell_length_c 17.039(3)
_cell_measurement_reflns_used 21417
_cell_measurement_temperature 173
_cell_measurement_theta_max 27.54
_cell_measurement_theta_min 3.02
_cell_volume 3369.4(11)
_computing_cell_refinement 'RAPID AUTO'
_computing_data_collection 'RAPID AUTO (Rigaku, ????)'
_computing_data_reduction 'RAPID AUTO'
_computing_molecular_graphics 'CrystalStructure 4.0'
_computing_publication_material 'CrystalStructure 4.0 (Rigaku, 2010)'
_computing_structure_refinement 'CRYSTALS (Carruthers, et al., 1999)'
_computing_structure_solution 'SHELXS97 (Sheldrick, 2008)'
_diffrn_ambient_temperature 173
_diffrn_detector_area_resol_mean 10.000
_diffrn_measured_fraction_theta_full 0.984
_diffrn_measured_fraction_theta_max 0.984
_diffrn_measurement_device_type 'Rigaku R-AXIS RAPID'
_diffrn_measurement_method \w
_diffrn_radiation_type 'Mo K\a'
_diffrn_radiation_wavelength 0.71075
_diffrn_reflns_av_R_equivalents 0.0285
_diffrn_reflns_limit_h_max 19
_diffrn_reflns_limit_h_min -17
_diffrn_reflns_limit_k_max 20
_diffrn_reflns_limit_k_min -20
_diffrn_reflns_limit_l_max 19
_diffrn_reflns_limit_l_min -22
_diffrn_reflns_number 32976
_diffrn_reflns_theta_full 27.49
_diffrn_reflns_theta_max 27.48
_diffrn_standards_number 0
_exptl_absorpt_coefficient_mu 0.510
_exptl_absorpt_correction_T_max 0.858
_exptl_absorpt_correction_T_min 0.599
_exptl_absorpt_correction_type multi-scan
_exptl_absorpt_process_details 'ABSCOR (Rigaku, 1995)'
_exptl_crystal_colour dark
_exptl_crystal_density_diffrn 1.253
_exptl_crystal_density_method 'not measured'
_exptl_crystal_description block
_exptl_crystal_F_000 1344.00
_exptl_crystal_size_max 0.500
_exptl_crystal_size_mid 0.350
_exptl_crystal_size_min 0.300
_refine_diff_density_max 1.320
_refine_diff_density_min -0.835
_refine_ls_extinction_method none
_refine_ls_goodness_of_fit_ref 1.012
_refine_ls_hydrogen_treatment constr
_refine_ls_number_parameters 767
_refine_ls_number_reflns 15220
_refine_ls_R_factor_gt 0.0460
_refine_ls_shift/su_max 0.000
_refine_ls_structure_factor_coef Fsqd
_refine_ls_weighting_details 'w = 1/[7.3000\s(Fo^2^)]/(4Fo^2^)'
_refine_ls_weighting_scheme calc
_refine_ls_wR_factor_ref 0.0964
_reflns_number_gt 12783
_reflns_number_total 15220
_reflns_threshold_expression F^2^>2.0\s(F^2^)
_cod_data_source_file ja5044243_si_002.cif
_cod_data_source_block '[Mo(N2)2(3d)]2(mu-N2)_(1d)'
_cod_depositor_comments 'Adding full bibliography for 4122097--4122101.cif.'
_cod_original_cell_volume 3369.2(9)
_cod_database_code 4122098

loop_
_symmetry_equiv_pos_site_id
_symmetry_equiv_pos_as_xyz
1 +X,+Y,+Z
2 -X,-Y,-Z

loop_
_atom_site_label
_atom_site_type_symbol
_atom_site_fract_x
_atom_site_fract_y
_atom_site_fract_z
_atom_site_U_iso_or_equiv
_atom_site_adp_type
_atom_site_occupancy
_atom_site_symmetry_multiplicity
_atom_site_calc_flag
_atom_site_refinement_flags
Mo1 Mo 0.75999(2) 0.58247(2) 0.275540(10) 0.02063(7) Uani 1.0 2 d .
Mo2 Mo 0.75485(2) 0.76740(2) 0.542860(10) 0.02034(7) Uani 1.0 2 d .
P1 P 0.60249(6) 0.44186(5) 0.21918(5) 0.0246(2) Uani 1.0 2 d .
P2 P 0.92355(6) 0.69017(5) 0.28663(5) 0.0265(3) Uani 1.0 2 d .
P3 P 0.64249(6) 0.85280(5) 0.47032(5) 0.0231(2) Uani 1.0 2 d .
P4 P 0.86806(7) 0.71481(6) 0.66471(5) 0.0271(3) Uani 1.0 2 d .
N1 N 0.76883(18) 0.50938(16) 0.16533(14) 0.0241(7) Uani 1.0 2 d .
N2 N 0.6693(2) 0.63635(18) 0.18715(16) 0.0321(8) Uani 1.0 2 d .
N3 N 0.6155(3) 0.6626(3) 0.13415(19) 0.0510(10) Uani 1.0 2 d .
N4 N 0.84752(19) 0.52238(17) 0.36100(15) 0.0258(7) Uani 1.0 2 d .
N5 N 0.8908(3) 0.4864(2) 0.40593(18) 0.0410(9) Uani 1.0 2 d .
N6 N 0.75328(18) 0.65341(16) 0.37741(14) 0.0232(7) Uani 1.0 2 d .
N7 N 0.75328(19) 0.69505(16) 0.43705(15) 0.0238(7) Uani 1.0 2 d .
N8 N 0.75674(18) 0.84362(16) 0.65757(14) 0.0225(7) Uani 1.0 2 d .
N9 N 0.6263(2) 0.66546(18) 0.52893(15) 0.0271(8) Uani 1.0 2 d .
N10 N 0.5568(3) 0.6122(2) 0.52523(19) 0.0451(10) Uani 1.0 2 d .
N11 N 0.8814(2) 0.87291(17) 0.56149(15) 0.0255(7) Uani 1.0 2 d .
N12 N 0.9528(3) 0.9338(2) 0.57657(17) 0.0405(9) Uani 1.0 2 d .
C1 C 0.4712(3) 0.4439(3) 0.2094(2) 0.0358(10) Uani 1.0 2 d .
C2 C 0.4703(3) 0.5395(3) 0.2029(3) 0.0534(13) Uani 1.0 2 d .
C3 C 0.4655(3) 0.4300(3) 0.2950(3) 0.0475(12) Uani 1.0 2 d .
C4 C 0.3692(3) 0.3753(3) 0.1266(3) 0.0531(12) Uani 1.0 2 d .
C5 C 0.6168(3) 0.3325(3) 0.2506(2) 0.0333(9) Uani 1.0 2 d .
C6 C 0.6525(3) 0.3427(3) 0.3500(2) 0.0455(12) Uani 1.0 2 d .
C7 C 0.5130(3) 0.2474(3) 0.1987(3) 0.0492(12) Uani 1.0 2 d .
C8 C 0.6990(3) 0.3137(3) 0.2261(2) 0.0376(10) Uani 1.0 2 d .
C9 C 0.5779(3) 0.4209(2) 0.10112(17) 0.0289(9) Uani 1.0 2 d .
C10 C 0.6835(3) 0.4436(2) 0.09713(18) 0.0261(8) Uani 1.0 2 d .
C11 C 0.6882(3) 0.3981(2) 0.02630(18) 0.0294(9) Uani 1.0 2 d .
C12 C 0.7815(3) 0.4167(2) 0.02051(17) 0.0244(8) Uani 1.0 2 d .
C13 C 0.7925(3) 0.3695(2) -0.05595(17) 0.0264(9) Uani 1.0 2 d .
C14 C 0.6883(3) 0.2929(3) -0.1224(2) 0.0440(11) Uani 1.0 2 d .
C15 C 0.8818(3) 0.3312(3) -0.0198(2) 0.0487(12) Uani 1.0 2 d .
C16 C 0.8226(3) 0.4398(3) -0.1050(2) 0.0373(10) Uani 1.0 2 d .
C17 C 0.8717(3) 0.4845(2) 0.09224(19) 0.0299(9) Uani 1.0 2 d .
C18 C 0.8648(3) 0.5298(2) 0.16246(18) 0.0281(9) Uani 1.0 2 d .
C19 C 0.9593(3) 0.6040(2) 0.23660(19) 0.0308(9) Uani 1.0 2 d .
C20 C 0.9170(3) 0.7720(3) 0.2129(3) 0.0416(11) Uani 1.0 2 d .
C21 C 0.8425(3) 0.7136(3) 0.1134(2) 0.0464(12) Uani 1.0 2 d .
C22 C 1.0185(3) 0.8316(3) 0.2169(3) 0.0591(13) Uani 1.0 2 d .
C23 C 0.8605(3) 0.8347(3) 0.2314(3) 0.0521(13) Uani 1.0 2 d .
C24 C 1.0508(3) 0.7500(3) 0.3983(2) 0.0332(9) Uani 1.0 2 d .
C25 C 1.1532(3) 0.7673(3) 0.3931(3) 0.0504(12) Uani 1.0 2 d .
C26 C 1.0459(3) 0.8396(3) 0.4366(3) 0.0482(11) Uani 1.0 2 d .
C27 C 1.0488(3) 0.6908(3) 0.46272(19) 0.0390(10) Uani 1.0 2 d .
C28 C 0.4959(3) 0.8119(3) 0.44380(19) 0.0303(9) Uani 1.0 2 d .
C29 C 0.4381(3) 0.8761(3) 0.4066(3) 0.0461(12) Uani 1.0 2 d .
C30 C 0.4905(3) 0.8033(3) 0.5307(2) 0.0385(10) Uani 1.0 2 d .
C31 C 0.4373(3) 0.7176(3) 0.3777(2) 0.0380(10) Uani 1.0 2 d .
C32 C 0.6548(3) 0.9091(2) 0.37937(18) 0.0307(9) Uani 1.0 2 d .
C33 C 0.6363(3) 0.9999(3) 0.3791(2) 0.0425(11) Uani 1.0 2 d .
C34 C 0.7628(3) 0.9248(3) 0.38809(19) 0.0359(10) Uani 1.0 2 d .
C35 C 0.5738(3) 0.8407(3) 0.28748(18) 0.0400(10) Uani 1.0 2 d .
C36 C 0.7052(3) 0.95158(19) 0.56811(17) 0.0263(8) Uani 1.0 2 d .
C37 C 0.7353(3) 0.9215(2) 0.65535(18) 0.0260(8) Uani 1.0 2 d .
C38 C 0.7391(3) 0.9724(2) 0.72931(19) 0.0298(9) Uani 1.0 2 d .
C39 C 0.7611(3) 0.9441(3) 0.80755(19) 0.0300(9) Uani 1.0 2 d .
C40 C 0.7667(3) 1.0005(3) 0.8893(2) 0.0394(11) Uani 1.0 2 d .
C41 C 0.6759(5) 1.0326(4) 0.8631(3) 0.114(3) Uani 1.0 2 d .
C42 C 0.8751(4) 1.0811(3) 0.9352(3) 0.0996(19) Uani 1.0 2 d .
C43 C 0.7656(4) 0.9465(3) 0.9576(3) 0.0632(15) Uani 1.0 2 d .
C44 C 0.7803(3) 0.8634(3) 0.80712(18) 0.0309(9) Uani 1.0 2 d .
C45 C 0.7796(3) 0.8155(2) 0.73423(18) 0.0258(9) Uani 1.0 2 d .
C46 C 0.8052(3) 0.7296(3) 0.73649(18) 0.0299(10) Uani 1.0 2 d .
C47 C 0.8551(3) 0.5908(3) 0.6546(2) 0.0384(11) Uani 1.0 2 d .
C48 C 0.8722(3) 0.5576(3) 0.7404(3) 0.0502(13) Uani 1.0 2 d .
C49 C 0.9358(3) 0.5747(3) 0.6252(3) 0.0438(12) Uani 1.0 2 d .
C50 C 0.7447(3) 0.5319(3) 0.5814(2) 0.0457(11) Uani 1.0 2 d .
C51 C 1.0131(3) 0.7885(3) 0.7387(2) 0.0367(10) Uani 1.0 2 d .
C52 C 1.0744(3) 0.7553(3) 0.8220(2) 0.0509(13) Uani 1.0 2 d .
C53 C 1.0735(3) 0.7982(3) 0.6836(3) 0.0456(12) Uani 1.0 2 d .
C54 C 1.0173(3) 0.8837(3) 0.7758(2) 0.0419(10) Uani 1.0 2 d .
C55 C 0.5282(7) 0.0478(6) 0.0233(6) 0.166(4) Uiso 1.0 2 d .
C56 C 0.4819(9) 0.1149(8) -0.0424(7) 0.226(5) Uiso 1.0 2 d .
C57 C 0.3861(10) 0.0322(9) -0.1050(7) 0.096(4) Uiso 0.5000 2 d .
C58 C 0.3963(8) 0.1336(7) -0.0801(6) 0.070(3) Uiso 0.5000 2 d .
H1 H 0.5314 0.5833 0.2541 0.0678 Uiso 1.0 2 calc R
H2 H 0.4729 0.5512 0.1495 0.0681 Uiso 1.0 2 calc R
H3 H 0.4066 0.5442 0.2016 0.0682 Uiso 1.0 2 calc R
H4 H 0.4019 0.4360 0.2928 0.0595 Uiso 1.0 2 calc R
H5 H 0.4653 0.3704 0.3014 0.0590 Uiso 1.0 2 calc R
H6 H 0.5267 0.4750 0.3452 0.0594 Uiso 1.0 2 calc R
H7 H 0.3069 0.3838 0.1248 0.0564 Uiso 1.0 2 calc R
H8 H 0.3730 0.3848 0.0731 0.0564 Uiso 1.0 2 calc R
H9 H 0.3653 0.3145 0.1308 0.0564 Uiso 1.0 2 calc R
H10 H 0.6668 0.2898 0.3661 0.0564 Uiso 1.0 2 calc R
H11 H 0.7163 0.3956 0.3829 0.0563 Uiso 1.0 2 calc R
H12 H 0.5983 0.3495 0.3641 0.0559 Uiso 1.0 2 calc R
H13 H 0.4592 0.2545 0.2132 0.0536 Uiso 1.0 2 calc R
H14 H 0.4881 0.2399 0.1356 0.0535 Uiso 1.0 2 calc R
H15 H 0.5278 0.1947 0.2152 0.0540 Uiso 1.0 2 calc R
H16 H 0.7081 0.2589 0.2413 0.0445 Uiso 1.0 2 calc R
H17 H 0.6752 0.3070 0.1632 0.0439 Uiso 1.0 2 calc R
H18 H 0.7658 0.3638 0.2590 0.0444 Uiso 1.0 2 calc R
H19 H 0.5408 0.3589 0.0644 0.0295 Uiso 1.0 2 calc R
H20 H 0.5458 0.4578 0.0643 0.0297 Uiso 1.0 2 calc R
H21 H 0.6265 0.3536 -0.0193 0.0323 Uiso 1.0 2 calc R
H22 H 0.6328 0.3171 -0.1468 0.0501 Uiso 1.0 2 calc R
H23 H 0.6971 0.2645 -0.1698 0.0501 Uiso 1.0 2 calc R
H24 H 0.6694 0.2486 -0.0920 0.0501 Uiso 1.0 2 calc R
H25 H 0.8645 0.2877 0.0120 0.0642 Uiso 1.0 2 calc R
H26 H 0.8882 0.3017 -0.0682 0.0638 Uiso 1.0 2 calc R
H27 H 0.9481 0.3795 0.0202 0.0636 Uiso 1.0 2 calc R
H28 H 0.8890 0.4875 -0.0641 0.0463 Uiso 1.0 2 calc R
H29 H 0.8296 0.4112 -0.1534 0.0457 Uiso 1.0 2 calc R
H30 H 0.7679 0.4651 -0.1281 0.0460 Uiso 1.0 2 calc R
H31 H 0.9371 0.4999 0.0923 0.0370 Uiso 1.0 2 calc R
H32 H 1.0014 0.6225 0.2062 0.0349 Uiso 1.0 2 calc R
H33 H 0.9911 0.5670 0.2734 0.0348 Uiso 1.0 2 calc R
H34 H 0.8776 0.6767 0.0991 0.0580 Uiso 1.0 2 calc R
H35 H 0.7752 0.6750 0.1064 0.0574 Uiso 1.0 2 calc R
H36 H 0.8309 0.7531 0.0739 0.0576 Uiso 1.0 2 calc R
H37 H 1.0637 0.8714 0.2758 0.0685 Uiso 1.0 2 calc R
H38 H 1.0533 0.7933 0.2047 0.0683 Uiso 1.0 2 calc R
H39 H 1.0043 0.8672 0.1738 0.0678 Uiso 1.0 2 calc R
H40 H 0.8469 0.8703 0.1882 0.0648 Uiso 1.0 2 calc R
H41 H 0.7944 0.7984 0.2281 0.0645 Uiso 1.0 2 calc R
H42 H 0.9062 0.8745 0.2902 0.0647 Uiso 1.0 2 calc R
H43 H 1.1569 0.7103 0.3726 0.0525 Uiso 1.0 2 calc R
H44 H 1.1563 0.8047 0.3526 0.0523 Uiso 1.0 2 calc R
H45 H 1.2122 0.7978 0.4515 0.0526 Uiso 1.0 2 calc R
H46 H 1.0481 0.8796 0.3981 0.0510 Uiso 1.0 2 calc R
H47 H 0.9809 0.8272 0.4405 0.0514 Uiso 1.0 2 calc R
H48 H 1.1055 0.8681 0.4951 0.0508 Uiso 1.0 2 calc R
H49 H 1.1085 0.7218 0.5207 0.0386 Uiso 1.0 2 calc R
H50 H 0.9839 0.6789 0.4667 0.0383 Uiso 1.0 2 calc R
H51 H 1.0532 0.6343 0.4418 0.0379 Uiso 1.0 2 calc R
H52 H 0.4731 0.9346 0.4486 0.0553 Uiso 1.0 2 calc R
H53 H 0.4390 0.8828 0.3515 0.0555 Uiso 1.0 2 calc R
H54 H 0.3657 0.8511 0.3957 0.0553 Uiso 1.0 2 calc R
H55 H 0.5244 0.7620 0.5554 0.0473 Uiso 1.0 2 calc R
H56 H 0.5271 0.8620 0.5724 0.0473 Uiso 1.0 2 calc R
H57 H 0.4177 0.7807 0.5192 0.0469 Uiso 1.0 2 calc R
H58 H 0.3646 0.6952 0.3665 0.0403 Uiso 1.0 2 calc R
H59 H 0.4392 0.7222 0.3227 0.0406 Uiso 1.0 2 calc R
H60 H 0.4713 0.6765 0.4027 0.0398 Uiso 1.0 2 calc R
H61 H 0.6417 1.0218 0.3301 0.0507 Uiso 1.0 2 calc R
H62 H 0.5668 0.9914 0.3732 0.0506 Uiso 1.0 2 calc R
H63 H 0.6894 1.0435 0.4343 0.0507 Uiso 1.0 2 calc R
H64 H 0.8151 0.9688 0.4432 0.0445 Uiso 1.0 2 calc R
H65 H 0.7756 0.8687 0.3879 0.0443 Uiso 1.0 2 calc R
H66 H 0.7674 0.9472 0.3391 0.0440 Uiso 1.0 2 calc R
H67 H 0.5882 0.7853 0.2865 0.0423 Uiso 1.0 2 calc R
H68 H 0.5023 0.8279 0.2782 0.0423 Uiso 1.0 2 calc R
H69 H 0.5817 0.8661 0.2409 0.0422 Uiso 1.0 2 calc R
H70 H 0.7740 0.9959 0.5827 0.0297 Uiso 1.0 2 calc R
H71 H 0.6632 0.9868 0.5733 0.0287 Uiso 1.0 2 calc R
H72 H 0.7250 1.0259 0.7256 0.0350 Uiso 1.0 2 calc R
H73 H 0.6818 1.0696 0.9145 0.1780 Uiso 1.0 2 calc R
H74 H 0.6743 1.0672 0.8197 0.1782 Uiso 1.0 2 calc R
H75 H 0.6115 0.9800 0.8376 0.1781 Uiso 1.0 2 calc R
H76 H 0.8810 1.1166 0.9874 0.1078 Uiso 1.0 2 calc R
H77 H 0.9339 1.0604 0.9522 0.1080 Uiso 1.0 2 calc R
H78 H 0.8761 1.1178 0.8938 0.1083 Uiso 1.0 2 calc R
H79 H 0.7005 0.8945 0.9314 0.0788 Uiso 1.0 2 calc R
H80 H 0.8250 0.9266 0.9763 0.0791 Uiso 1.0 2 calc R
H81 H 0.7709 0.9841 1.0083 0.0791 Uiso 1.0 2 calc R
H82 H 0.7947 0.8410 0.8578 0.0370 Uiso 1.0 2 calc R
H83 H 0.7358 0.6854 0.7209 0.0417 Uiso 1.0 2 calc R
H84 H 0.8470 0.7398 0.8005 0.0421 Uiso 1.0 2 calc R
H85 H 0.8651 0.4948 0.7294 0.0708 Uiso 1.0 2 calc R
H86 H 0.9419 0.5933 0.7883 0.0709 Uiso 1.0 2 calc R
H87 H 0.8194 0.5638 0.7567 0.0712 Uiso 1.0 2 calc R
H88 H 0.9230 0.5924 0.5703 0.0618 Uiso 1.0 2 calc R
H89 H 1.0071 0.6107 0.6704 0.0617 Uiso 1.0 2 calc R
H90 H 0.9271 0.5115 0.6162 0.0615 Uiso 1.0 2 calc R
H91 H 0.7377 0.4690 0.5727 0.0553 Uiso 1.0 2 calc R
H92 H 0.6926 0.5398 0.5978 0.0558 Uiso 1.0 2 calc R
H93 H 0.7336 0.5499 0.5269 0.0557 Uiso 1.0 2 calc R
H94 H 1.1461 0.7978 0.8577 0.0606 Uiso 1.0 2 calc R
H95 H 1.0375 0.7497 0.8571 0.0608 Uiso 1.0 2 calc R
H96 H 1.0756 0.6970 0.8020 0.0605 Uiso 1.0 2 calc R
H97 H 1.1465 0.8377 0.7203 0.0596 Uiso 1.0 2 calc R
H98 H 1.0709 0.7392 0.6604 0.0599 Uiso 1.0 2 calc R
H99 H 1.0401 0.8231 0.6349 0.0595 Uiso 1.0 2 calc R
H100 H 0.9839 0.9087 0.7271 0.0428 Uiso 1.0 2 calc R
H101 H 0.9805 0.8784 0.8109 0.0430 Uiso 1.0 2 calc R
H102 H 1.0902 0.9232 0.8125 0.0438 Uiso 1.0 2 calc R

loop_
_atom_site_aniso_label
_atom_site_aniso_U_11
_atom_site_aniso_U_22
_atom_site_aniso_U_33
_atom_site_aniso_U_12
_atom_site_aniso_U_13
_atom_site_aniso_U_23
Mo1 0.01794(14) 0.01991(14) 0.02038(13) 0.00503(11) 0.00817(10) -0.00074(10)
Mo2 0.02165(14) 0.01884(14) 0.02003(13) 0.00865(11) 0.00923(10) 0.00143(10)
P1 0.0192(4) 0.0249(5) 0.0263(4) 0.0052(4) 0.0104(4) 0.0011(3)
P2 0.0227(5) 0.0224(5) 0.0279(4) 0.0012(4) 0.0126(4) -0.0031(4)
P3 0.0207(5) 0.0204(5) 0.0235(4) 0.0076(4) 0.0072(3) 0.0008(3)
P4 0.0333(5) 0.0301(5) 0.0246(4) 0.0181(4) 0.0152(4) 0.0076(4)
N1 0.0175(13) 0.0235(14) 0.0237(12) 0.0027(11) 0.0076(10) -0.0011(10)
N2 0.0354(17) 0.0287(16) 0.0302(14) 0.0084(14) 0.0165(13) 0.0039(12)
N3 0.039(2) 0.051(3) 0.0502(18) 0.0134(17) 0.0094(15) 0.0219(16)
N4 0.0196(14) 0.0274(15) 0.0243(13) 0.0091(12) 0.0053(11) 0.0022(11)
N5 0.0338(18) 0.0376(19) 0.0406(16) 0.0103(15) 0.0107(14) 0.0038(14)
N6 0.0195(14) 0.0226(14) 0.0250(13) 0.0060(11) 0.0101(10) 0.0028(10)
N7 0.0300(15) 0.0222(14) 0.0241(12) 0.0129(12) 0.0144(11) 0.0080(10)
N8 0.0204(14) 0.0228(14) 0.0223(12) 0.0086(11) 0.0086(10) 0.0017(10)
N9 0.0239(15) 0.0262(16) 0.0290(14) 0.0102(13) 0.0101(12) 0.0051(11)
N10 0.0363(19) 0.0357(19) 0.061(2) 0.0115(16) 0.0209(16) 0.0173(15)
N11 0.0215(15) 0.0244(15) 0.0267(13) 0.0092(13) 0.0074(11) 0.0056(11)
N12 0.0395(19) 0.0361(19) 0.0433(17) 0.0131(16) 0.0167(14) 0.0130(14)
C1 0.0231(18) 0.040(3) 0.0420(19) 0.0093(16) 0.0161(15) 0.0042(16)
C2 0.037(3) 0.054(3) 0.079(3) 0.025(2) 0.031(2) 0.015(3)
C3 0.032(2) 0.065(3) 0.052(2) 0.015(2) 0.0272(17) 0.0083(19)
C4 0.0214(19) 0.064(3) 0.056(3) 0.0056(19) 0.0124(17) -0.003(2)
C5 0.0279(19) 0.0252(18) 0.0423(19) 0.0036(15) 0.0169(15) 0.0060(14)
C6 0.039(3) 0.049(3) 0.052(2) 0.0166(19) 0.0212(17) 0.0255(18)
C7 0.034(3) 0.030(3) 0.070(3) 0.0014(17) 0.0210(19) 0.0059(18)
C8 0.036(2) 0.030(2) 0.045(2) 0.0149(17) 0.0162(16) 0.0050(15)
C9 0.0224(17) 0.0318(19) 0.0198(14) 0.0001(14) 0.0069(13) -0.0029(13)
C10 0.0257(17) 0.0222(17) 0.0254(15) 0.0040(14) 0.0118(13) 0.0007(12)
C11 0.0322(19) 0.0239(18) 0.0241(15) 0.0045(15) 0.0111(14) -0.0005(13)
C12 0.0226(16) 0.0266(17) 0.0191(14) 0.0071(14) 0.0075(12) 0.0013(12)
C13 0.0258(17) 0.0304(18) 0.0192(14) 0.0111(15) 0.0077(13) 0.0017(12)
C14 0.056(3) 0.037(3) 0.0314(18) 0.0052(18) 0.0252(17) -0.0075(15)
C15 0.081(3) 0.048(3) 0.0297(18) 0.040(3) 0.0281(19) 0.0068(16)
C16 0.036(2) 0.049(3) 0.0304(17) 0.0180(18) 0.0163(15) 0.0114(16)
C17 0.0330(19) 0.0274(18) 0.0331(16) 0.0091(15) 0.0212(14) 0.0028(13)
C18 0.0308(18) 0.0229(17) 0.0271(16) 0.0059(14) 0.0143(14) 0.0003(13)
C19 0.0215(17) 0.0303(19) 0.0344(17) 0.0049(14) 0.0133(14) -0.0049(14)
C20 0.045(3) 0.029(2) 0.047(2) 0.0037(17) 0.0253(18) 0.0066(16)
C21 0.058(3) 0.048(3) 0.0383(19) 0.016(2) 0.0279(18) 0.0149(17)
C22 0.056(3) 0.051(3) 0.063(3) -0.002(3) 0.035(3) 0.015(2)
C23 0.075(3) 0.027(2) 0.060(3) 0.016(2) 0.038(3) 0.0141(17)
C24 0.0225(17) 0.0293(19) 0.0351(17) -0.0001(15) 0.0117(14) -0.0076(14)
C25 0.030(2) 0.049(3) 0.052(3) -0.0020(18) 0.0168(17) -0.0120(18)
C26 0.045(3) 0.034(3) 0.048(2) 0.0004(18) 0.0207(18) -0.0126(17)
C27 0.0191(18) 0.047(3) 0.0288(17) 0.0042(16) 0.0001(14) -0.0047(15)
C28 0.0175(16) 0.0319(19) 0.0330(16) 0.0087(15) 0.0054(13) 0.0036(14)
C29 0.034(3) 0.045(3) 0.060(3) 0.0196(19) 0.0188(18) 0.0136(19)
C30 0.029(2) 0.042(3) 0.0462(19) 0.0124(17) 0.0209(16) 0.0061(16)
C31 0.0279(19) 0.035(2) 0.0371(18) 0.0030(16) 0.0096(15) 0.0025(15)
C32 0.035(2) 0.0261(18) 0.0259(16) 0.0089(15) 0.0113(14) 0.0045(13)
C33 0.047(3) 0.034(3) 0.046(2) 0.0142(19) 0.0201(18) 0.0146(16)
C34 0.040(2) 0.038(2) 0.0316(17) 0.0151(17) 0.0176(15) 0.0138(15)
C35 0.037(2) 0.042(3) 0.0260(16) 0.0077(17) 0.0068(14) 0.0055(15)
C36 0.0259(18) 0.0194(16) 0.0273(15) 0.0084(14) 0.0081(13) -0.0008(12)
C37 0.0208(17) 0.0207(17) 0.0319(16) 0.0062(13) 0.0107(13) -0.0004(13)
C38 0.0322(19) 0.0216(17) 0.0331(17) 0.0102(15) 0.0149(14) -0.0030(13)
C39 0.0261(18) 0.0321(19) 0.0271(16) 0.0074(15) 0.0126(14) -0.0035(14)
C40 0.047(3) 0.035(2) 0.0359(18) 0.0092(18) 0.0254(17) -0.0031(15)
C41 0.212(7) 0.150(6) 0.083(4) 0.148(6) 0.105(4) 0.048(4)
C42 0.135(5) 0.059(4) 0.076(4) -0.032(4) 0.079(4) -0.037(3)
C43 0.103(4) 0.042(3) 0.052(3) 0.011(3) 0.057(3) -0.0049(19)
C44 0.0326(19) 0.036(2) 0.0231(15) 0.0120(16) 0.0131(14) 0.0041(13)
C45 0.0210(17) 0.0294(18) 0.0252(15) 0.0102(14) 0.0093(13) 0.0036(13)
C46 0.040(2) 0.039(2) 0.0253(15) 0.0227(17) 0.0221(15) 0.0124(14)
C47 0.068(3) 0.035(2) 0.0375(18) 0.033(2) 0.0353(18) 0.0200(15)
C48 0.073(3) 0.052(3) 0.053(3) 0.042(3) 0.037(2) 0.0306(19)
C49 0.061(3) 0.046(3) 0.047(2) 0.036(2) 0.0338(19) 0.0178(17)
C50 0.060(3) 0.030(2) 0.050(2) 0.0240(19) 0.0221(19) 0.0104(16)
C51 0.032(2) 0.049(3) 0.0294(17) 0.0206(18) 0.0112(15) 0.0083(15)
C52 0.043(3) 0.074(3) 0.0347(19) 0.031(3) 0.0097(17) 0.0193(19)
C53 0.050(3) 0.054(3) 0.045(2) 0.027(2) 0.0267(19) 0.0182(18)
C54 0.030(2) 0.047(3) 0.0308(17) 0.0065(18) 0.0063(15) -0.0033(16)

loop_
_atom_type_symbol
_atom_type_description
_atom_type_scat_dispersion_real
_atom_type_scat_dispersion_imag
_atom_type_scat_source
C C 0.0033 0.0016
;
International Tables for Crystallography
(1992, Vol. C, Tables 4.2.6.8 and 6.1.1.4)
;
H H 0.0000 0.0000
;
International Tables for Crystallography
(1992, Vol. C, Table 6.1.1.4)
;
N N 0.0061 0.0033
;
International Tables for Crystallography
(1992, Vol. C, Tables 4.2.6.8 and 6.1.1.4)
;
P P 0.1023 0.0942
;
International Tables for Crystallography
(1992, Vol. C, Tables 4.2.6.8 and 6.1.1.4)
;
Mo Mo -1.6832 0.6857
;
International Tables for Crystallography
(1992, Vol. C, Tables 4.2.6.8 and 6.1.1.4)
;

loop_
_geom_angle_atom_site_label_1
_geom_angle_atom_site_label_2
_geom_angle_atom_site_label_3
_geom_angle
_geom_angle_publ_flag
_geom_angle_site_symmetry_1
P1 Mo1 P2 158.01(4) yes .
P1 Mo1 N1 78.46(7) yes .
P1 Mo1 N2 88.45(8) yes .
P1 Mo1 N4 89.31(7) yes .
P1 Mo1 N6 102.71(7) yes .
P2 Mo1 N1 79.58(7) yes .
P2 Mo1 N2 91.75(9) yes .
P2 Mo1 N4 89.83(8) yes .
P2 Mo1 N6 99.26(7) yes .
N1 Mo1 N2 87.41(12) yes .
N1 Mo1 N4 90.86(11) yes .
N1 Mo1 N6 178.58(10) yes .
N2 Mo1 N4 177.41(9) yes .
N2 Mo1 N6 91.82(12) yes .
N4 Mo1 N6 89.95(11) yes .
P3 Mo2 P4 158.01(4) yes .
P3 Mo2 N7 101.48(8) yes .
P3 Mo2 N8 79.22(8) yes .
P3 Mo2 N9 90.76(9) yes .
P3 Mo2 N11 88.05(9) yes .
P4 Mo2 N7 100.51(8) yes .
P4 Mo2 N8 78.79(8) yes .
P4 Mo2 N9 88.71(8) yes .
P4 Mo2 N11 91.30(8) yes .
N7 Mo2 N8 179.18(11) yes .
N7 Mo2 N9 91.01(11) yes .
N7 Mo2 N11 92.09(11) yes .
N8 Mo2 N9 88.56(11) yes .
N8 Mo2 N11 88.36(11) yes .
N9 Mo2 N11 176.85(13) yes .
Mo1 P1 C1 121.58(12) yes .
Mo1 P1 C5 120.67(10) yes .
Mo1 P1 C9 95.94(10) yes .
C1 P1 C5 107.71(17) yes .
C1 P1 C9 103.33(15) yes .
C5 P1 C9 103.15(16) yes .
Mo1 P2 C19 96.05(10) yes .
Mo1 P2 C20 120.70(12) yes .
Mo1 P2 C24 122.81(13) yes .
C19 P2 C20 103.19(19) yes .
C19 P2 C24 101.93(15) yes .
C20 P2 C24 107.18(14) yes .
Mo2 P3 C28 120.34(12) yes .
Mo2 P3 C32 122.18(14) yes .
Mo2 P3 C36 96.38(11) yes .
C28 P3 C32 107.99(15) yes .
C28 P3 C36 102.59(16) yes .
C32 P3 C36 102.47(14) yes .
Mo2 P4 C46 95.63(12) yes .
Mo2 P4 C47 122.76(10) yes .
Mo2 P4 C51 119.83(13) yes .
C46 P4 C47 101.89(19) yes .
C46 P4 C51 103.27(15) yes .
C47 P4 C51 108.34(18) yes .
Mo1 N1 C10 122.6(3) yes .
Mo1 N1 C18 120.58(15) yes .
C10 N1 C18 116.8(3) yes .
Mo1 N2 N3 176.5(3) yes .
Mo1 N4 N5 176.7(3) yes .
Mo1 N6 N7 177.6(2) yes .
Mo2 N7 N6 179.2(3) yes .
Mo2 N8 C37 121.2(2) yes .
Mo2 N8 C45 121.5(3) yes .
C37 N8 C45 117.3(3) yes .
Mo2 N9 N10 176.4(3) yes .
Mo2 N11 N12 176.0(3) yes .
P1 C1 C2 107.3(3) yes .
P1 C1 C3 109.6(3) yes .
P1 C1 C4 115.8(3) yes .
C2 C1 C3 106.8(4) yes .
C2 C1 C4 107.0(3) yes .
C3 C1 C4 109.9(3) yes .
P1 C5 C6 110.2(3) yes .
P1 C5 C7 114.0(3) yes .
P1 C5 C8 107.4(3) yes .
C6 C5 C7 107.9(3) yes .
C6 C5 C8 111.0(3) yes .
C7 C5 C8 106.3(3) yes .
P1 C9 C10 110.72(17) yes .
N1 C10 C9 116.5(3) yes .
N1 C10 C11 122.9(4) yes .
C9 C10 C11 120.6(3) yes .
C10 C11 C12 122.2(3) yes .
C11 C12 C13 125.0(2) yes .
C11 C12 C17 115.3(3) yes .
C13 C12 C17 119.6(4) yes .
C12 C13 C14 111.3(3) yes .
C12 C13 C15 110.6(3) yes .
C12 C13 C16 108.8(3) yes .
C14 C13 C15 109.5(3) yes .
C14 C13 C16 108.8(3) yes .
C15 C13 C16 107.7(4) yes .
C12 C17 C18 121.5(4) yes .
N1 C18 C17 121.3(3) yes .
N1 C18 C19 117.2(3) yes .
C17 C18 C19 121.4(4) yes .
P2 C19 C18 113.0(3) yes .
P2 C20 C21 107.1(3) yes .
P2 C20 C22 118.9(3) yes .
P2 C20 C23 109.2(3) yes .
C21 C20 C22 106.9(4) yes .
C21 C20 C23 106.3(3) yes .
C22 C20 C23 107.8(4) yes .
P2 C24 C25 114.8(3) yes .
P2 C24 C26 108.1(3) yes .
P2 C24 C27 107.67(19) yes .
C25 C24 C26 110.5(3) yes .
C25 C24 C27 108.6(3) yes .
C26 C24 C27 106.8(4) yes .
P3 C28 C29 114.7(3) yes .
P3 C28 C30 108.25(19) yes .
P3 C28 C31 108.8(3) yes .
C29 C28 C30 106.5(4) yes .
C29 C28 C31 109.7(3) yes .
C30 C28 C31 108.7(3) yes .
P3 C32 C33 115.7(3) yes .
P3 C32 C34 108.9(3) yes .
P3 C32 C35 107.9(3) yes .
C33 C32 C34 108.3(3) yes .
C33 C32 C35 108.9(3) yes .
C34 C32 C35 106.7(3) yes .
P3 C36 C37 111.3(2) yes .
N8 C37 C36 117.6(3) yes .
N8 C37 C38 121.8(3) yes .
C36 C37 C38 120.6(3) yes .
C37 C38 C39 121.6(4) yes .
C38 C39 C40 121.6(4) yes .
C38 C39 C44 115.3(4) yes .
C40 C39 C44 123.0(3) yes .
C39 C40 C41 111.2(3) yes .
C39 C40 C42 107.4(4) yes .
C39 C40 C43 111.8(4) yes .
C41 C40 C42 111.7(4) yes .
C41 C40 C43 108.1(5) yes .
C42 C40 C43 106.6(3) yes .
C39 C44 C45 122.2(3) yes .
N8 C45 C44 121.8(4) yes .
N8 C45 C46 116.8(3) yes .
C44 C45 C46 121.4(3) yes .
P4 C46 C45 111.5(3) yes .
P4 C47 C48 115.3(3) yes .
P4 C47 C49 108.9(3) yes .
P4 C47 C50 108.6(3) yes .
C48 C47 C49 108.7(4) yes .
C48 C47 C50 107.9(3) yes .
C49 C47 C50 107.2(3) yes .
P4 C51 C52 115.8(3) yes .
P4 C51 C53 110.0(2) yes .
P4 C51 C54 107.4(3) yes .
C52 C51 C53 108.2(4) yes .
C52 C51 C54 106.2(3) yes .
C53 C51 C54 109.0(3) yes .
C55 C55 C56 111.3(7) yes 2_655
C55 C56 C57 88.8(9) yes .
C55 C56 C58 139.6(12) yes .
C57 C56 C58 67.6(9) yes .
C56 C57 C58 49.9(8) yes .
C56 C58 C57 62.6(8) yes .
C1 C2 H1 108.897 no .
C1 C2 H2 109.927 no .
C1 C2 H3 109.669 no .
H1 C2 H2 109.450 no .
H1 C2 H3 109.442 no .
H2 C2 H3 109.440 no .
C1 C3 H4 110.187 no .
C1 C3 H5 109.351 no .
C1 C3 H6 108.954 no .
H4 C3 H5 109.444 no .
H4 C3 H6 109.443 no .
H5 C3 H6 109.445 no .
C1 C4 H7 110.218 no .
C1 C4 H8 109.409 no .
C1 C4 H9 108.870 no .
H7 C4 H8 109.436 no .
H7 C4 H9 109.447 no .
H8 C4 H9 109.445 no .
C5 C6 H10 109.203 no .
C5 C6 H11 108.655 no .
C5 C6 H12 110.634 no .
H10 C6 H11 109.443 no .
H10 C6 H12 109.445 no .
H11 C6 H12 109.441 no .
C5 C7 H13 109.954 no .
C5 C7 H14 109.601 no .
C5 C7 H15 108.949 no .
H13 C7 H14 109.441 no .
H13 C7 H15 109.442 no .
H14 C7 H15 109.439 no .
C5 C8 H16 109.363 no .
C5 C8 H17 110.020 no .
C5 C8 H18 109.117 no .
H16 C8 H17 109.442 no .
H16 C8 H18 109.441 no .
H17 C8 H18 109.443 no .
P1 C9 H19 118.184 no .
P1 C9 H20 118.329 no .
C10 C9 H19 100.254 no .
C10 C9 H20 100.791 no .
H19 C9 H20 105.755 no .
C10 C11 H21 119.208 no .
C12 C11 H21 118.613 no .
C13 C14 H22 109.708 no .
C13 C14 H23 109.747 no .
C13 C14 H24 109.045 no .
H22 C14 H23 109.445 no .
H22 C14 H24 109.441 no .
H23 C14 H24 109.441 no .
C13 C15 H25 108.550 no .
C13 C15 H26 110.056 no .
C13 C15 H27 109.893 no .
H25 C15 H26 109.436 no .
H25 C15 H27 109.442 no .
H26 C15 H27 109.446 no .
C13 C16 H28 109.457 no .
C13 C16 H29 109.824 no .
C13 C16 H30 109.221 no .
H28 C16 H29 109.439 no .
H28 C16 H30 109.443 no .
H29 C16 H30 109.443 no .
C12 C17 H31 119.350 no .
C18 C17 H31 119.191 no .
P2 C19 H32 118.746 no .
P2 C19 H33 118.265 no .
C18 C19 H32 99.395 no .
C18 C19 H33 98.874 no .
H32 C19 H33 105.256 no .
C20 C21 H34 108.015 no .
C20 C21 H35 110.723 no .
C20 C21 H36 109.756 no .
H34 C21 H35 109.444 no .
H34 C21 H36 109.434 no .
H35 C21 H36 109.443 no .
C20 C22 H37 109.102 no .
C20 C22 H38 108.365 no .
C20 C22 H39 111.023 no .
H37 C22 H38 109.438 no .
H37 C22 H39 109.447 no .
H38 C22 H39 109.442 no .
C20 C23 H40 110.077 no .
C20 C23 H41 109.857 no .
C20 C23 H42 108.562 no .
H40 C23 H41 109.445 no .
H40 C23 H42 109.447 no .
H41 C23 H42 109.435 no .
C24 C25 H43 109.324 no .
C24 C25 H44 110.219 no .
C24 C25 H45 108.958 no .
H43 C25 H44 109.445 no .
H43 C25 H45 109.438 no .
H44 C25 H45 109.441 no .
C24 C26 H46 109.369 no .
C24 C26 H47 109.396 no .
C24 C26 H48 109.738 no .
H46 C26 H47 109.443 no .
H46 C26 H48 109.437 no .
H47 C26 H48 109.444 no .
C24 C27 H49 109.281 no .
C24 C27 H50 109.760 no .
C24 C27 H51 109.461 no .
H49 C27 H50 109.438 no .
H49 C27 H51 109.442 no .
H50 C27 H51 109.445 no .
C28 C29 H52 109.952 no .
C28 C29 H53 109.124 no .
C28 C29 H54 109.419 no .
H52 C29 H53 109.448 no .
H52 C29 H54 109.443 no .
H53 C29 H54 109.440 no .
C28 C30 H55 109.010 no .
C28 C30 H56 109.218 no .
C28 C30 H57 110.271 no .
H55 C30 H56 109.440 no .
H55 C30 H57 109.448 no .
H56 C30 H57 109.438 no .
C28 C31 H58 109.367 no .
C28 C31 H59 109.615 no .
C28 C31 H60 109.510 no .
H58 C31 H59 109.442 no .
H58 C31 H60 109.449 no .
H59 C31 H60 109.444 no .
C32 C33 H61 109.691 no .
C32 C33 H62 109.886 no .
C32 C33 H63 108.934 no .
H61 C33 H62 109.438 no .
H61 C33 H63 109.434 no .
H62 C33 H63 109.443 no .
C32 C34 H64 109.234 no .
C32 C34 H65 109.580 no .
C32 C34 H66 109.690 no .
H64 C34 H65 109.437 no .
H64 C34 H66 109.445 no .
H65 C34 H66 109.440 no .
C32 C35 H67 108.789 no .
C32 C35 H68 110.370 no .
C32 C35 H69 109.343 no .
H67 C35 H68 109.438 no .
H67 C35 H69 109.443 no .
H68 C35 H69 109.441 no .
P3 C36 H70 118.356 no .
P3 C36 H71 118.711 no .
C37 C36 H70 99.174 no .
C37 C36 H71 100.668 no .
H70 C36 H71 105.568 no .
C37 C38 H72 119.280 no .
C39 C38 H72 119.134 no .
C40 C41 H73 110.316 no .
C40 C41 H74 110.274 no .
C40 C41 H75 107.898 no .
H73 C41 H74 109.445 no .
H73 C41 H75 109.436 no .
H74 C41 H75 109.446 no .
C40 C42 H76 108.831 no .
C40 C42 H77 111.761 no .
C40 C42 H78 107.878 no .
H76 C42 H77 109.448 no .
H76 C42 H78 109.437 no .
H77 C42 H78 109.447 no .
C40 C43 H79 109.660 no .
C40 C43 H80 109.067 no .
C40 C43 H81 109.761 no .
H79 C43 H80 109.447 no .
H79 C43 H81 109.448 no .
H80 C43 H81 109.443 no .
C39 C44 H82 118.847 no .
C45 C44 H82 118.934 no .
P4 C46 H83 118.778 no .
P4 C46 H84 118.449 no .
C45 C46 H83 100.015 no .
C45 C46 H84 99.591 no .
H83 C46 H84 105.405 no .
C47 C48 H85 109.465 no .
C47 C48 H86 110.055 no .
C47 C48 H87 108.979 no .
H85 C48 H86 109.436 no .
H85 C48 H87 109.448 no .
H86 C48 H87 109.443 no .
C47 C49 H88 108.921 no .
C47 C49 H89 109.737 no .
C47 C49 H90 109.845 no .
H88 C49 H89 109.440 no .
H88 C49 H90 109.442 no .
H89 C49 H90 109.440 no .
C47 C50 H91 110.073 no .
C47 C50 H92 109.294 no .
C47 C50 H93 109.128 no .
H91 C50 H92 109.441 no .
H91 C50 H93 109.443 no .
H92 C50 H93 109.446 no .
C51 C52 H94 110.775 no .
C51 C52 H95 108.638 no .
C51 C52 H96 109.069 no .
H94 C52 H95 109.447 no .
H94 C52 H96 109.438 no .
H95 C52 H96 109.453 no .
C51 C53 H97 110.263 no .
C51 C53 H98 109.174 no .
C51 C53 H99 109.072 no .
H97 C53 H98 109.440 no .
H97 C53 H99 109.438 no .
H98 C53 H99 109.438 no .
C51 C54 H100 109.599 no .
C51 C54 H101 109.517 no .
C51 C54 H102 109.368 no .
H100 C54 H101 109.453 no .
H100 C54 H102 109.447 no .
H101 C54 H102 109.443 no .

loop_
_geom_bond_atom_site_label_1
_geom_bond_atom_site_label_2
_geom_bond_distance
_geom_bond_publ_flag
_geom_bond_site_symmetry_2
Mo1 P1 2.4629(8) yes .
Mo1 P2 2.4543(10) yes .
Mo1 N1 2.178(3) yes .
Mo1 N2 2.003(3) yes .
Mo1 N4 2.025(3) yes .
Mo1 N6 2.026(3) yes .
Mo2 P3 2.4531(10) yes .
Mo2 P4 2.4565(10) yes .
Mo2 N7 2.026(3) yes .
Mo2 N8 2.178(3) yes .
Mo2 N9 2.022(3) yes .
Mo2 N11 2.006(3) yes .
P1 C1 1.894(5) yes .
P1 C5 1.905(4) yes .
P1 C9 1.863(4) yes .
P2 C19 1.852(4) yes .
P2 C20 1.885(4) yes .
P2 C24 1.921(3) yes .
P3 C28 1.915(4) yes .
P3 C32 1.910(4) yes .
P3 C36 1.855(3) yes .
P4 C46 1.857(5) yes .
P4 C47 1.901(4) yes .
P4 C51 1.892(3) yes .
N1 C10 1.346(3) yes .
N1 C18 1.390(5) yes .
N2 N3 1.133(5) yes .
N4 N5 1.097(5) yes .
N6 N7 1.155(4) yes .
N8 C37 1.358(5) yes .
N8 C45 1.359(4) yes .
N9 N10 1.104(5) yes .
N11 N12 1.121(4) yes .
C1 C2 1.532(6) yes .
C1 C3 1.530(6) yes .
C1 C4 1.557(4) yes .
C5 C6 1.523(5) yes .
C5 C7 1.551(4) yes .
C5 C8 1.536(7) yes .
C9 C10 1.536(5) yes .
C10 C11 1.381(5) yes .
C11 C12 1.379(6) yes .
C12 C13 1.529(5) yes .
C12 C17 1.408(4) yes .
C13 C14 1.528(4) yes .
C13 C15 1.532(6) yes .
C13 C16 1.533(5) yes .
C17 C18 1.389(6) yes .
C18 C19 1.490(4) yes .
C20 C21 1.577(4) yes .
C20 C22 1.501(6) yes .
C20 C23 1.555(7) yes .
C24 C25 1.507(6) yes .
C24 C26 1.536(6) yes .
C24 C27 1.516(6) yes .
C28 C29 1.529(6) yes .
C28 C30 1.533(6) yes .
C28 C31 1.535(4) yes .
C32 C33 1.539(6) yes .
C32 C34 1.487(6) yes .
C32 C35 1.553(4) yes .
C36 C37 1.530(5) yes .
C37 C38 1.398(5) yes .
C38 C39 1.386(5) yes .
C39 C40 1.536(6) yes .
C39 C44 1.385(6) yes .
C40 C41 1.483(9) yes .
C40 C42 1.549(6) yes .
C40 C43 1.513(6) yes .
C44 C45 1.384(5) yes .
C45 C46 1.512(6) yes .
C47 C48 1.548(6) yes .
C47 C49 1.549(7) yes .
C47 C50 1.514(4) yes .
C51 C52 1.566(6) yes .
C51 C53 1.538(7) yes .
C51 C54 1.550(6) yes .
C55 C55 1.450(11) yes 2_655
C55 C56 1.691(16) yes .
C56 C57 1.504(13) yes .
C56 C58 1.296(18) yes .
C57 C58 1.566(18) yes .
C2 H1 0.960 no .
C2 H2 0.960 no .
C2 H3 0.960 no .
C3 H4 0.960 no .
C3 H5 0.960 no .
C3 H6 0.960 no .
C4 H7 0.960 no .
C4 H8 0.960 no .
C4 H9 0.960 no .
C6 H10 0.960 no .
C6 H11 0.960 no .
C6 H12 0.960 no .
C7 H13 0.960 no .
C7 H14 0.960 no .
C7 H15 0.960 no .
C8 H16 0.960 no .
C8 H17 0.960 no .
C8 H18 0.960 no .
C9 H19 0.970 no .
C9 H20 0.970 no .
C11 H21 0.930 no .
C14 H22 0.960 no .
C14 H23 0.960 no .
C14 H24 0.960 no .
C15 H25 0.960 no .
C15 H26 0.960 no .
C15 H27 0.960 no .
C16 H28 0.960 no .
C16 H29 0.960 no .
C16 H30 0.960 no .
C17 H31 0.930 no .
C19 H32 0.970 no .
C19 H33 0.970 no .
C21 H34 0.960 no .
C21 H35 0.960 no .
C21 H36 0.960 no .
C22 H37 0.960 no .
C22 H38 0.960 no .
C22 H39 0.960 no .
C23 H40 0.960 no .
C23 H41 0.960 no .
C23 H42 0.960 no .
C25 H43 0.960 no .
C25 H44 0.960 no .
C25 H45 0.960 no .
C26 H46 0.960 no .
C26 H47 0.960 no .
C26 H48 0.960 no .
C27 H49 0.960 no .
C27 H50 0.960 no .
C27 H51 0.960 no .
C29 H52 0.960 no .
C29 H53 0.960 no .
C29 H54 0.960 no .
C30 H55 0.960 no .
C30 H56 0.960 no .
C30 H57 0.960 no .
C31 H58 0.960 no .
C31 H59 0.960 no .
C31 H60 0.960 no .
C33 H61 0.960 no .
C33 H62 0.960 no .
C33 H63 0.960 no .
C34 H64 0.960 no .
C34 H65 0.960 no .
C34 H66 0.960 no .
C35 H67 0.960 no .
C35 H68 0.960 no .
C35 H69 0.960 no .
C36 H70 0.970 no .
C36 H71 0.970 no .
C38 H72 0.930 no .
C41 H73 0.960 no .
C41 H74 0.960 no .
C41 H75 0.960 no .
C42 H76 0.960 no .
C42 H77 0.960 no .
C42 H78 0.960 no .
C43 H79 0.960 no .
C43 H80 0.960 no .
C43 H81 0.960 no .
C44 H82 0.930 no .
C46 H83 0.970 no .
C46 H84 0.970 no .
C48 H85 0.960 no .
C48 H86 0.960 no .
C48 H87 0.960 no .
C49 H88 0.960 no .
C49 H89 0.960 no .
C49 H90 0.960 no .
C50 H91 0.960 no .
C50 H92 0.960 no .
C50 H93 0.960 no .
C52 H94 0.960 no .
C52 H95 0.960 no .
C52 H96 0.960 no .
C53 H97 0.960 no .
C53 H98 0.960 no .
C53 H99 0.960 no .
C54 H100 0.960 no .
C54 H101 0.960 no .
C54 H102 0.960 no .

loop_
_geom_contact_atom_site_label_1
_geom_contact_atom_site_label_2
_geom_contact_distance
_geom_contact_publ_flag
_geom_contact_site_symmetry_2
N1 C8 3.384(5) no .
N1 C12 2.847(5) no .
N1 C21 3.434(5) no .
N2 C2 3.049(6) no .
N2 C9 3.213(4) no .
N2 C10 3.380(5) no .
N2 C20 3.503(5) no .
N2 C21 3.302(6) no .
N2 C23 3.337(5) no .
N3 C2 3.160(6) no .
N3 C21 3.409(6) no .
N3 C23 3.433(5) no .
N4 C5 3.450(4) no .
N4 C6 3.354(5) no .
N4 C8 3.339(4) no .
N4 C18 3.509(5) no .
N4 C19 3.344(5) no .
N4 C27 3.038(4) no .
N5 C6 3.277(5) no .
N5 C8 3.398(4) no .
N5 C27 3.171(5) no .
N5 C49 3.563(5) no .
N8 C30 3.435(4) no .
N8 C39 2.839(5) no .
N8 C54 3.348(5) no .
N9 C28 3.477(5) no .
N9 C30 3.371(6) no .
N9 C31 3.294(5) no .
N9 C45 3.413(4) no .
N9 C46 3.233(4) no .
N9 C50 3.086(6) no .
N10 C30 3.441(6) no .
N10 C31 3.319(5) no .
N10 C50 3.213(6) no .
N11 C34 3.072(4) no .
N11 C36 3.235(5) no .
N11 C37 3.385(6) no .
N11 C51 3.472(5) no .
N11 C53 3.359(5) no .
N11 C54 3.305(4) no .
N12 C34 3.218(4) no .
N12 C53 3.372(6) no .
N12 C54 3.362(5) no .
C1 C7 3.343(6) no .
C2 C9 3.529(7) no .
C3 C5 3.340(7) no .
C3 C6 3.276(7) no .
C3 C7 3.569(7) no .
C4 C7 3.303(7) no .
C4 C9 3.195(6) no .
C7 C9 3.461(6) no .
C8 C9 3.144(5) no .
C8 C10 3.138(5) no .
C10 C17 2.719(6) no .
C11 C14 2.891(6) no .
C11 C16 3.564(6) no .
C11 C18 2.724(4) no .
C15 C17 3.015(6) no .
C16 C17 3.083(5) no .
C18 C21 3.173(6) no .
C19 C21 3.130(6) no .
C19 C22 3.543(6) no .
C19 C25 3.167(4) no .
C19 C27 3.480(5) no .
C20 C25 3.586(5) no .
C20 C26 3.352(5) no .
C22 C24 3.369(6) no .
C22 C25 3.281(6) no .
C22 C26 3.577(6) no .
C23 C26 3.398(5) no .
C28 C35 3.342(6) no .
C29 C32 3.341(6) no .
C29 C33 3.279(6) no .
C29 C35 3.512(7) no .
C29 C36 3.492(4) no .
C30 C36 3.131(5) no .
C30 C37 3.172(4) no .
C31 C35 3.350(6) no .
C33 C36 3.189(5) no .
C34 C36 3.530(6) no .
C37 C44 2.711(5) no .
C38 C41 2.976(9) no .
C38 C42 3.197(5) no .
C38 C45 2.717(6) no .
C42 C44 3.434(6) no .
C43 C44 2.884(7) no .
C45 C51 3.579(6) no .
C45 C54 3.111(5) no .
C46 C48 3.152(7) no .
C46 C50 3.516(5) no .
C46 C52 3.508(6) no .
C46 C54 3.136(5) no .
C47 C52 3.378(4) no .
C48 C52 3.319(5) no .
C49 C51 3.337(5) no .
C49 C52 3.551(5) no .
C49 C53 3.340(5) no .
C55 C57 2.221(17) no 2_655
C55 C58 3.450(15) no 2_655
N3 C58 3.473(12) no 2_665
N5 N5 3.343(4) no 2_766
N5 C49 3.210(7) no 2_766
N10 N10 3.313(5) no 2_666
N10 C3 3.326(6) no 2_666
C3 N10 3.326(6) no 2_666
C14 C35 3.529(4) no 2_665
C16 C48 3.574(6) no 1_554
C35 C14 3.529(4) no 2_665
C48 C16 3.574(6) no 1_556
C49 N5 3.210(7) no 2_766
C58 N3 3.473(12) no 2_665
Mo1 H1 3.2570 no .
Mo1 H18 3.4750 no .
Mo1 H20 3.5164 no .
Mo1 H33 3.5201 no .
Mo1 H35 3.4206 no .
Mo1 H41 3.5357 no .
Mo1 H50 3.3180 no .
Mo2 H55 3.4910 no .
Mo2 H60 3.5912 no .
Mo2 H65 3.2983 no .
Mo2 H70 3.5207 no .
Mo2 H83 3.5005 no .
Mo2 H93 3.3402 no .
Mo2 H100 3.4239 no .
P1 H1 2.8430 no .
P1 H2 2.9139 no .
P1 H5 2.9627 no .
P1 H6 2.8792 no .
P1 H8 3.0468 no .
P1 H9 3.1014 no .
P1 H11 2.8845 no .
P1 H12 3.0049 no .
P1 H13 3.0813 no .
P1 H14 3.0183 no .
P1 H17 2.8987 no .
P1 H18 2.8894 no .
P2 H34 2.9450 no .
P2 H35 2.8653 no .
P2 H37 3.1013 no .
P2 H38 3.0399 no .
P2 H41 2.8641 no .
P2 H42 2.9981 no .
P2 H43 3.0410 no .
P2 H44 3.0399 no .
P2 H46 2.9630 no .
P2 H47 2.8730 no .
P2 H50 2.8531 no .
P2 H51 2.9381 no .
P3 H52 3.0488 no .
P3 H53 3.0511 no .
P3 H55 2.8894 no .
P3 H56 2.9278 no .
P3 H59 2.9570 no .
P3 H60 2.9045 no .
P3 H62 3.0622 no .
P3 H63 3.0836 no .
P3 H64 2.9371 no .
P3 H65 2.8370 no .
P3 H67 2.8860 no .
P3 H68 2.9594 no .
P4 H86 3.0654 no .
P4 H87 3.0675 no .
P4 H88 2.8968 no .
P4 H89 2.9638 no .
P4 H92 2.9198 no .
P4 H93 2.8630 no .
P4 H95 3.0494 no .
P4 H96 3.0996 no .
P4 H98 2.9551 no .
P4 H99 2.9117 no .
P4 H100 2.8845 no .
P4 H101 2.9099 no .
N1 H17 3.0986 no .
N1 H18 2.9319 no .
N1 H19 3.1287 no .
N1 H20 2.8239 no .
N1 H21 3.2184 no .
N1 H31 3.2527 no .
N1 H32 3.1313 no .
N1 H33 2.8191 no .
N1 H34 3.2528 no .
N1 H35 2.8903 no .
N2 H1 2.7118 no .
N2 H2 2.5955 no .
N2 H20 2.8965 no .
N2 H35 2.4845 no .
N2 H41 2.5219 no .
N2 H67 3.5220 no .
N3 H1 3.0105 no .
N3 H2 2.4667 no .
N3 H20 3.0493 no .
N3 H35 2.5633 no .
N3 H41 2.5937 no .
N3 H67 3.3171 no .
N4 H11 2.5470 no .
N4 H18 2.5357 no .
N4 H33 3.0466 no .
N4 H50 2.5835 no .
N4 H51 2.6929 no .
N4 H88 3.2184 no .
N5 H11 2.4147 no .
N5 H18 2.5622 no .
N5 H33 3.3544 no .
N5 H50 2.8352 no .
N5 H51 2.6317 no .
N5 H88 2.8938 no .
N5 H90 3.3551 no .
N6 H1 2.8503 no .
N6 H6 3.5088 no .
N6 H47 3.3468 no .
N6 H50 2.9829 no .
N6 H65 3.3088 no .
N6 H93 3.2303 no .
N7 H1 3.2639 no .
N7 H47 3.4008 no .
N7 H50 3.3304 no .
N7 H65 2.9225 no .
N7 H67 3.4725 no .
N7 H88 3.5210 no .
N7 H93 2.8981 no .
N8 H55 2.9251 no .
N8 H56 3.2081 no .
N8 H70 2.8358 no .
N8 H71 3.1449 no .
N8 H72 3.2338 no .
N8 H82 3.2219 no .
N8 H83 2.8118 no .
N8 H84 3.1203 no .
N8 H100 2.8715 no .
N8 H101 3.0883 no .
N9 H6 3.5753 no .
N9 H55 2.5647 no .
N9 H60 2.4682 no .
N9 H83 2.9112 no .
N9 H92 2.6286 no .
N9 H93 2.7518 no .
N10 H6 3.3625 no .
N10 H55 2.5946 no .
N10 H60 2.4356 no .
N10 H83 3.0911 no .
N10 H92 2.5313 no .
N10 H93 3.0449 no .
N11 H47 3.1336 no .
N11 H64 2.6694 no .
N11 H65 2.6866 no .
N11 H70 2.9268 no .
N11 H99 2.5508 no .
N11 H100 2.4867 no .
N12 H47 2.9723 no .
N12 H48 3.4409 no .
N12 H64 2.5761 no .
N12 H65 3.0011 no .
N12 H70 3.1145 no .
N12 H99 2.5083 no .
N12 H100 2.5021 no .
C1 H12 3.3082 no .
C1 H13 2.9617 no .
C1 H14 3.4638 no .
C1 H19 3.3547 no .
C1 H20 3.1075 no .
C2 H4 2.6303 no .
C2 H5 3.2979 no .
C2 H6 2.6260 no .
C2 H7 2.6383 no .
C2 H8 2.6841 no .
C2 H9 3.3154 no .
C2 H20 3.3085 no .
C3 H1 2.6255 no .
C3 H2 3.3015 no .
C3 H3 2.6214 no .
C3 H7 2.7117 no .
C3 H8 3.3523 no .
C3 H9 2.7065 no .
C3 H12 2.5813 no .
C3 H13 2.9405 no .
C4 H1 3.3210 no .
C4 H2 2.6676 no .
C4 H3 2.6410 no .
C4 H4 2.6857 no .
C4 H5 2.7291 no .
C4 H6 3.3534 no .
C4 H13 2.8243 no .
C4 H14 3.1185 no .
C4 H19 3.2026 no .
C4 H20 3.2187 no .
C5 H5 2.9070 no .
C5 H6 3.5044 no .
C5 H9 3.3231 no .
C5 H19 3.0061 no .
C6 H5 2.7230 no .
C6 H6 3.1631 no .
C6 H13 2.6580 no .
C6 H14 3.3194 no .
C6 H15 2.6616 no .
C6 H16 2.7005 no .
C6 H17 3.3488 no .
C6 H18 2.7045 no .
C7 H5 2.9150 no .
C7 H9 2.5892 no .
C7 H10 2.6597 no .
C7 H11 3.3181 no .
C7 H12 2.6634 no .
C7 H16 2.6157 no .
C7 H17 2.6610 no .
C7 H18 3.3110 no .
C7 H19 3.1140 no .
C8 H10 2.6633 no .
C8 H11 2.7259 no .
C8 H12 3.3545 no .
C8 H13 3.3142 no .
C8 H14 2.6528 no .
C8 H15 2.6159 no .
C8 H19 3.0864 no .
C9 H2 3.1511 no .
C9 H8 2.7433 no .
C9 H9 3.3941 no .
C9 H14 3.0254 no .
C9 H17 2.6529 no .
C9 H18 3.3836 no .
C9 H21 2.6676 no .
C10 H17 2.5315 no .
C10 H18 3.0719 no .
C10 H35 3.4881 no .
C11 H17 2.9065 no .
C11 H19 2.4671 no .
C11 H20 2.8170 no .
C11 H22 2.7634 no .
C11 H24 2.8188 no .
C11 H30 3.4492 no .
C11 H31 3.2022 no .
C12 H22 2.7071 no .
C12 H23 3.3488 no .
C12 H24 2.7048 no .
C12 H25 2.6901 no .
C12 H26 3.3474 no .
C12 H27 2.7011 no .
C12 H28 2.6660 no .
C12 H29 3.3250 no .
C12 H30 2.6614 no .
C13 H21 2.7364 no .
C13 H31 2.6713 no .
C14 H21 2.5234 no .
C14 H25 2.6858 no .
C14 H26 2.6646 no .
C14 H27 3.3315 no .
C14 H28 3.3211 no .
C14 H29 2.6587 no .
C14 H30 2.6742 no .
C15 H22 3.3312 no .
C15 H23 2.6631 no .
C15 H24 2.6882 no .
C15 H28 2.6458 no .
C15 H29 2.6527 no .
C15 H30 3.3100 no .
C15 H31 2.8073 no .
C16 H22 2.6705 no .
C16 H23 2.6668 no .
C16 H24 3.3193 no .
C16 H25 3.3053 no .
C16 H26 2.6626 no .
C16 H27 2.6477 no .
C16 H31 2.9571 no .
C17 H21 3.2024 no .
C17 H25 3.2316 no .
C17 H27 2.7206 no .
C17 H28 2.7852 no .
C17 H30 3.3481 no .
C17 H32 2.4231 no .
C17 H33 2.7684 no .
C17 H34 3.0078 no .
C18 H18 3.5305 no .
C18 H34 2.6508 no .
C18 H35 3.0115 no .
C19 H31 2.6602 no .
C19 H34 2.6885 no .
C19 H35 3.2858 no .
C19 H38 3.1313 no .
C19 H43 2.7400 no .
C19 H44 3.3403 no .
C19 H51 3.0966 no .
C20 H32 2.9885 no .
C20 H44 3.1847 no .
C20 H46 2.9204 no .
C20 H47 3.5308 no .
C21 H32 3.0641 no .
C21 H37 3.3167 no .
C21 H38 2.6589 no .
C21 H39 2.6156 no .
C21 H40 2.6453 no .
C21 H41 2.7075 no .
C21 H42 3.3426 no .
C22 H32 3.2274 no .
C22 H34 2.6442 no .
C22 H35 3.3143 no .
C22 H36 2.6372 no .
C22 H40 2.6446 no .
C22 H41 3.3037 no .
C22 H42 2.6477 no .
C22 H44 2.5346 no .
C22 H46 2.9159 no .
C23 H34 3.3347 no .
C23 H35 2.7161 no .
C23 H36 2.6565 no .
C23 H37 2.6446 no .
C23 H38 3.3037 no .
C23 H39 2.6477 no .
C23 H46 2.8548 no .
C23 H47 3.2803 no .
C23 H65 3.4516 no .
C23 H66 3.3655 no .
C24 H32 3.3408 no .
C24 H33 3.0729 no .
C24 H37 3.0021 no .
C24 H38 3.4494 no .
C24 H42 3.4182 no .
C25 H32 3.1718 no .
C25 H33 3.2026 no .
C25 H37 2.8536 no .
C25 H38 3.0476 no .
C25 H46 2.6934 no .
C25 H47 3.3235 no .
C25 H48 2.6818 no .
C25 H49 2.6333 no .
C25 H50 3.2912 no .
C25 H51 2.6316 no .
C26 H37 2.9395 no .
C26 H42 2.7217 no .
C26 H43 3.3277 no .
C26 H44 2.7138 no .
C26 H45 2.6494 no .
C26 H49 2.6061 no .
C26 H50 2.6282 no .
C26 H51 3.2919 no .
C26 H99 3.4497 no .
C27 H33 3.2327 no .
C27 H43 2.6269 no .
C27 H44 3.2960 no .
C27 H45 2.6252 no .
C27 H46 3.2875 no .
C27 H47 2.6278 no .
C27 H48 2.6181 no .
C27 H88 3.3244 no .
C27 H98 3.2348 no .
C27 H99 3.5032 no .
C28 H62 3.2666 no .
C28 H67 3.5247 no .
C28 H68 2.8971 no .
C28 H71 2.9958 no .
C29 H55 3.2918 no .
C29 H56 2.6343 no .
C29 H57 2.6202 no .
C29 H58 2.6597 no .
C29 H59 2.7092 no .
C29 H60 3.3336 no .
C29 H62 2.5354 no .
C29 H68 2.8470 no .
C29 H71 3.1627 no .
C30 H52 2.6323 no .
C30 H53 3.2934 no .
C30 H54 2.6180 no .
C30 H58 2.6621 no .
C30 H59 3.3276 no .
C30 H60 2.6747 no .
C30 H71 3.0524 no .
C31 H52 3.3382 no .
C31 H53 2.6919 no .
C31 H54 2.6663 no .
C31 H55 2.6652 no .
C31 H56 3.3251 no .
C31 H57 2.6779 no .
C31 H67 3.2338 no .
C31 H68 2.8037 no .
C32 H52 3.4661 no .
C32 H53 2.9274 no .
C32 H59 3.3716 no .
C32 H70 3.0889 no .
C32 H71 3.3472 no .
C33 H52 3.0905 no .
C33 H53 2.7928 no .
C33 H64 2.6246 no .
C33 H65 3.2946 no .
C33 H66 2.6216 no .
C33 H67 3.3408 no .
C33 H68 2.7276 no .
C33 H69 2.6695 no .
C33 H70 3.2208 no .
C33 H71 3.1967 no .
C34 H41 3.4907 no .
C34 H42 3.4108 no .
C34 H61 2.6346 no .
C34 H62 3.2868 no .
C34 H63 2.6317 no .
C34 H67 2.6082 no .
C34 H68 3.2805 no .
C34 H69 2.6126 no .
C34 H70 3.3124 no .
C35 H53 2.8424 no .
C35 H59 2.6380 no .
C35 H61 2.6642 no .
C35 H62 2.7243 no .
C35 H63 3.3443 no .
C35 H64 3.2851 no .
C35 H65 2.6219 no .
C35 H66 2.5865 no .
C36 H52 3.0906 no .
C36 H55 3.3241 no .
C36 H56 2.6551 no .
C36 H62 3.3265 no .
C36 H63 2.7884 no .
C36 H64 3.1674 no .
C36 H72 2.6802 no .
C37 H55 3.0395 no .
C37 H56 2.6151 no .
C37 H100 3.4377 no .
C38 H56 2.9957 no .
C38 H70 2.7954 no .
C38 H71 2.4785 no .
C38 H74 2.6750 no .
C38 H75 3.1657 no .
C38 H77 3.4860 no .
C38 H78 2.9253 no .
C38 H82 3.1879 no .
C39 H73 3.3265 no .
C39 H74 2.6604 no .
C39 H75 2.6703 no .
C39 H76 3.3183 no .
C39 H77 2.6719 no .
C39 H78 2.6560 no .
C39 H79 2.7205 no .
C39 H80 2.6949 no .
C39 H81 3.3508 no .
C40 H72 2.6904 no .
C40 H82 2.7126 no .
C41 H72 2.7316 no .
C41 H76 2.6890 no .
C41 H77 3.3421 no .
C41 H78 2.6797 no .
C41 H79 2.6209 no .
C41 H80 3.2558 no .
C41 H81 2.6001 no .
C42 H72 3.1739 no .
C42 H73 2.6856 no .
C42 H74 2.7226 no .
C42 H75 3.3257 no .
C42 H79 3.3011 no .
C42 H80 2.6006 no .
C42 H81 2.6345 no .
C42 H82 3.5659 no .
C43 H73 2.6024 no .
C43 H74 3.2705 no .
C43 H75 2.5814 no .
C43 H76 2.6100 no .
C43 H77 2.6748 no .
C43 H78 3.2811 no .
C43 H82 2.5179 no .
C44 H72 3.1895 no .
C44 H77 3.2746 no .
C44 H79 2.8912 no .
C44 H80 2.6827 no .
C44 H83 2.8003 no .
C44 H84 2.4445 no .
C44 H101 2.8833 no .
C45 H55 3.5080 no .
C45 H100 3.0284 no .
C45 H101 2.5218 no .
C46 H82 2.6650 no .
C46 H86 3.3039 no .
C46 H87 2.7373 no .
C46 H92 3.1345 no .
C46 H95 3.0822 no .
C46 H100 3.3554 no .
C46 H101 2.6587 no .
C47 H83 3.0820 no .
C47 H84 3.3179 no .
C47 H95 3.4813 no .
C47 H96 2.9945 no .
C47 H98 3.3437 no .
C48 H83 3.1933 no .
C48 H84 3.1399 no .
C48 H88 3.3448 no .
C48 H89 2.7171 no .
C48 H90 2.6750 no .
C48 H91 2.6337 no .
C48 H92 2.6608 no .
C48 H93 3.3119 no .
C48 H95 3.1112 no .
C48 H96 2.8578 no .
C49 H50 3.5143 no .
C49 H85 2.6651 no .
C49 H86 2.7251 no .
C49 H87 3.3453 no .
C49 H91 2.6331 no .
C49 H92 3.3065 no .
C49 H93 2.6331 no .
C49 H96 2.9042 no .
C49 H98 2.6200 no .
C50 H83 3.2984 no .
C50 H85 2.6459 no .
C50 H86 3.3122 no .
C50 H87 2.6483 no .
C50 H88 2.6380 no .
C50 H89 3.3027 no .
C50 H90 2.6380 no .
C51 H84 3.0051 no .
C51 H86 3.2833 no .
C51 H88 3.5084 no .
C51 H89 2.9001 no .
C52 H84 3.1687 no .
C52 H86 2.5801 no .
C52 H89 2.8770 no .
C52 H97 2.6563 no .
C52 H98 2.7164 no .
C52 H99 3.3466 no .
C52 H100 3.3355 no .
C52 H101 2.6773 no .
C52 H102 2.6291 no .
C53 H49 3.2158 no .
C53 H50 3.4722 no .
C53 H88 3.2118 no .
C53 H89 2.8016 no .
C53 H94 2.6991 no .
C53 H95 3.3394 no .
C53 H96 2.6928 no .
C53 H100 2.6969 no .
C53 H101 3.3449 no .
C53 H102 2.6842 no .
C54 H84 3.0914 no .
C54 H94 2.6581 no .
C54 H95 2.6657 no .
C54 H96 3.3293 no .
C54 H97 2.6973 no .
C54 H98 3.3449 no .
C54 H99 2.6844 no .
H1 H4 2.8955 no .
H1 H5 3.5065 no .
H1 H6 2.4299 no .
H1 H7 3.5198 no .
H1 H8 3.5628 no .
H1 H59 3.2585 no .
H1 H60 3.3607 no .
H1 H67 2.9943 no .
H2 H4 3.5136 no .
H2 H6 3.5104 no .
H2 H7 2.9080 no .
H2 H8 2.5122 no .
H2 H9 3.5536 no .
H2 H20 2.6968 no .
H3 H4 2.4301 no .
H3 H5 3.5035 no .
H3 H6 2.8879 no .
H3 H7 2.4347 no .
H3 H8 2.9473 no .
H3 H9 3.5074 no .
H3 H59 3.1077 no .
H3 H60 3.4232 no .
H4 H7 2.5179 no .
H4 H8 3.5634 no .
H4 H9 2.9497 no .
H4 H12 3.3853 no .
H4 H13 3.5216 no .
H5 H7 3.0157 no .
H5 H8 3.5959 no .
H5 H9 2.5588 no .
H5 H10 3.3854 no .
H5 H11 3.2634 no .
H5 H12 1.9517 no .
H5 H13 2.2077 no .
H5 H14 3.5213 no .
H5 H15 3.5420 no .
H6 H7 3.5747 no .
H6 H9 3.5890 no .
H6 H11 3.2500 no .
H6 H12 2.4937 no .
H6 H13 3.5794 no .
H6 H93 3.1029 no .
H7 H13 3.4576 no .
H8 H13 3.3909 no .
H8 H14 3.2403 no .
H8 H19 2.6949 no .
H8 H20 2.5692 no .
H9 H13 2.0461 no .
H9 H14 2.4167 no .
H9 H15 3.4207 no .
H9 H19 3.1842 no .
H10 H13 2.9286 no .
H10 H14 3.5382 no .
H10 H15 2.4778 no .
H10 H16 2.4876 no .
H10 H17 3.5443 no .
H10 H18 2.9239 no .
H11 H13 3.5357 no .
H11 H15 3.5384 no .
H11 H16 3.0142 no .
H11 H17 3.5917 no .
H11 H18 2.5588 no .
H11 H91 3.1782 no .
H11 H93 3.1592 no .
H12 H13 2.4779 no .
H12 H14 3.5410 no .
H12 H15 2.9353 no .
H12 H16 3.5618 no .
H12 H18 3.5957 no .
H12 H91 3.2799 no .
H12 H93 3.4263 no .
H13 H16 3.4962 no .
H13 H17 3.5484 no .
H13 H19 3.5902 no .
H14 H16 2.8941 no .
H14 H17 2.4844 no .
H14 H18 3.5408 no .
H14 H19 2.4582 no .
H15 H16 2.3966 no .
H15 H17 2.9061 no .
H15 H18 3.4916 no .
H17 H19 2.4231 no .
H17 H20 3.5941 no .
H17 H21 3.1009 no .
H18 H19 3.5562 no .
H19 H21 2.2844 no .
H20 H21 2.8758 no .
H21 H22 2.2396 no .
H21 H23 3.4698 no .
H21 H24 2.3575 no .
H21 H30 3.5714 no .
H22 H25 3.5640 no .
H22 H26 3.5396 no .
H22 H28 3.5514 no .
H22 H29 2.9294 no .
H22 H30 2.4990 no .
H23 H25 2.9480 no .
H23 H26 2.4706 no .
H23 H27 3.5361 no .
H23 H28 3.5389 no .
H23 H29 2.4784 no .
H23 H30 2.9526 no .
H24 H25 2.5202 no .
H24 H26 2.9453 no .
H24 H27 3.5686 no .
H24 H29 3.5364 no .
H24 H30 3.5475 no .
H25 H28 3.5184 no .
H25 H29 3.5314 no .
H25 H31 3.1799 no .
H26 H28 2.9321 no .
H26 H29 2.4817 no .
H26 H30 3.5406 no .
H27 H28 2.4584 no .
H27 H29 2.9185 no .
H27 H30 3.5269 no .
H27 H31 2.2484 no .
H28 H31 2.4232 no .
H30 H31 3.4055 no .
H31 H32 2.2559 no .
H31 H33 2.8427 no .
H31 H34 3.1718 no .
H32 H34 2.4149 no .
H32 H35 3.4514 no .
H32 H38 2.5984 no .
H32 H43 2.6822 no .
H32 H44 3.1315 no .
H33 H43 2.5736 no .
H33 H44 3.5988 no .
H33 H51 2.6130 no .
H34 H37 3.5381 no .
H34 H38 2.4703 no .
H34 H39 2.8721 no .
H34 H40 3.5153 no .
H34 H41 3.5858 no .
H35 H38 3.5364 no .
H35 H39 3.5025 no .
H35 H40 2.9434 no .
H35 H41 2.5664 no .
H36 H37 3.5100 no .
H36 H38 2.9323 no .
H36 H39 2.4166 no .
H36 H40 2.4360 no .
H36 H41 2.9585 no .
H36 H42 3.5258 no .
H37 H40 2.9159 no .
H37 H41 3.5229 no .
H37 H42 2.4622 no .
H37 H43 3.4733 no .
H37 H44 2.0744 no .
H37 H45 3.4335 no .
H37 H46 2.1868 no .
H37 H47 3.5599 no .
H37 H48 3.5304 no .
H38 H40 3.5228 no .
H38 H42 3.5252 no .
H38 H43 3.2375 no .
H38 H44 2.2884 no .
H38 H46 3.4802 no .
H39 H40 2.4620 no .
H39 H41 3.5252 no .
H39 H42 2.9215 no .
H39 H44 3.3820 no .
H39 H46 3.5717 no .
H40 H46 3.5209 no .
H40 H66 3.4956 no .
H41 H46 3.3987 no .
H41 H47 3.3914 no .
H41 H65 2.9906 no .
H41 H66 3.0937 no .
H41 H67 3.5530 no .
H42 H46 2.1067 no .
H42 H47 2.6109 no .
H42 H48 3.5370 no .
H42 H65 3.0292 no .
H42 H66 2.9763 no .
H43 H46 3.5768 no .
H43 H48 3.5447 no .
H43 H49 2.9011 no .
H43 H50 3.5053 no .
H43 H51 2.4394 no .
H44 H46 2.5550 no .
H44 H47 3.5829 no .
H44 H48 2.9928 no .
H44 H49 3.5146 no .
H44 H51 3.5134 no .
H45 H46 2.9316 no .
H45 H47 3.5221 no .
H45 H48 2.4735 no .
H45 H49 2.4394 no .
H45 H50 3.5040 no .
H45 H51 2.8980 no .
H46 H49 3.4851 no .
H46 H50 3.5100 no .
H47 H49 2.8836 no .
H47 H50 2.4431 no .
H47 H51 3.5131 no .
H47 H65 3.0773 no .
H47 H99 3.0631 no .
H48 H49 2.4092 no .
H48 H50 2.8931 no .
H48 H51 3.4988 no .
H48 H99 3.0020 no .
H49 H88 3.4009 no .
H49 H97 3.4383 no .
H49 H98 2.6705 no .
H49 H99 3.0596 no .
H50 H88 2.6306 no .
H50 H98 2.9278 no .
H50 H99 3.1211 no .
H51 H88 3.4749 no .
H52 H55 3.5173 no .
H52 H56 2.4502 no .
H52 H57 2.8877 no .
H52 H58 3.5360 no .
H52 H59 3.5878 no .
H52 H62 2.3245 no .
H52 H63 3.3037 no .
H52 H68 3.4597 no .
H52 H71 2.5385 no .
H53 H56 3.5141 no .
H53 H57 3.5029 no .
H53 H58 2.9384 no .
H53 H59 2.5437 no .
H53 H60 3.5736 no .
H53 H61 3.3650 no .
H53 H62 2.0283 no .
H53 H63 3.4299 no .
H53 H67 3.4887 no .
H53 H68 2.1048 no .
H53 H69 3.4167 no .
H54 H55 3.4933 no .
H54 H56 2.9035 no .
H54 H57 2.4197 no .
H54 H58 2.4632 no .
H54 H59 2.9682 no .
H54 H60 3.5332 no .
H54 H62 3.3671 no .
H54 H68 3.4551 no .
H55 H58 2.9300 no .
H55 H59 3.5445 no .
H55 H60 2.4891 no .
H55 H71 3.4770 no .
H56 H58 3.5398 no .
H56 H60 3.5493 no .
H56 H70 3.5933 no .
H56 H71 2.3838 no .
H56 H72 3.1699 no .
H57 H58 2.4892 no .
H57 H59 3.5540 no .
H57 H60 2.9529 no .
H58 H68 3.4094 no .
H59 H67 2.5031 no .
H59 H68 2.0518 no .
H59 H69 3.4589 no .
H60 H67 3.4278 no .
H60 H68 3.4155 no .
H61 H64 2.9021 no .
H61 H65 3.5164 no .
H61 H66 2.4393 no .
H61 H67 3.5317 no .
H61 H68 2.9651 no .
H61 H69 2.4608 no .
H62 H64 3.5016 no .
H62 H66 3.4993 no .
H62 H68 2.5876 no .
H62 H69 2.9760 no .
H62 H70 3.5775 no .
H62 H71 3.1113 no .
H63 H64 2.4393 no .
H63 H65 3.5142 no .
H63 H66 2.8967 no .
H63 H69 3.5349 no .
H63 H70 2.6047 no .
H63 H71 2.7489 no .
H64 H67 3.5005 no .
H64 H69 3.4897 no .
H64 H70 2.7129 no .
H65 H67 2.4252 no .
H65 H68 3.4999 no .
H65 H69 2.8999 no .
H66 H67 2.8470 no .
H66 H68 3.4726 no .
H66 H69 2.3922 no .
H70 H72 2.8525 no .
H71 H72 2.3064 no .
H72 H73 3.5767 no .
H72 H74 2.1569 no .
H72 H75 3.0474 no .
H72 H78 2.6974 no .
H73 H76 2.5106 no .
H73 H77 3.5670 no .
H73 H78 2.9427 no .
H73 H79 2.8934 no .
H73 H80 3.4753 no .
H73 H81 2.4097 no .
H74 H76 3.0014 no .
H74 H77 3.5946 no .
H74 H78 2.5406 no .
H74 H79 3.5028 no .
H74 H81 3.4873 no .
H75 H76 3.5470 no .
H75 H78 3.5540 no .
H75 H79 2.4097 no .
H75 H80 3.4596 no .
H75 H81 2.8556 no .
H76 H79 3.5029 no .
H76 H80 2.8476 no .
H76 H81 2.4254 no .
H77 H79 3.5521 no .
H77 H80 2.4589 no .
H77 H81 2.9548 no .
H77 H82 3.3070 no .
H78 H80 3.4847 no .
H78 H81 3.4952 no .
H79 H82 2.4871 no .
H80 H82 2.1142 no .
H81 H82 3.4508 no .
H82 H83 2.8623 no .
H82 H84 2.2697 no .
H82 H101 3.0965 no .
H83 H86 3.5649 no .
H83 H87 2.5642 no .
H83 H92 2.6823 no .
H83 H101 3.5966 no .
H84 H86 3.0677 no .
H84 H87 2.6779 no .
H84 H95 2.5235 no .
H84 H100 3.5419 no .
H84 H101 2.4333 no .
H85 H88 3.5351 no .
H85 H89 2.9587 no .
H85 H90 2.4666 no .
H85 H91 2.4434 no .
H85 H92 2.9353 no .
H85 H93 3.5190 no .
H85 H96 3.4361 no .
H86 H89 2.5761 no .
H86 H90 2.9779 no .
H86 H91 3.5168 no .
H86 H92 3.5375 no .
H86 H94 3.4200 no .
H86 H95 2.3550 no .
H86 H96 2.0887 no .
H87 H89 3.5988 no .
H87 H90 3.5418 no .
H87 H91 2.8966 no .
H87 H92 2.4748 no .
H87 H93 3.5344 no .
H87 H95 3.3156 no .
H87 H96 3.4844 no .
H88 H91 2.9032 no .
H88 H92 3.5204 no .
H88 H93 2.4438 no .
H88 H96 3.5377 no .
H88 H98 2.4764 no .
H88 H99 3.3999 no .
H89 H91 3.5131 no .
H89 H93 3.5132 no .
H89 H94 3.5128 no .
H89 H95 3.4665 no .
H89 H96 2.1492 no .
H89 H97 3.4061 no .
H89 H98 2.0427 no .
H89 H99 3.4111 no .
H90 H91 2.4437 no .
H90 H92 3.5204 no .
H90 H93 2.9032 no .
H90 H96 3.4810 no .
H90 H98 3.4418 no .
H94 H97 2.4868 no .
H94 H98 3.0080 no .
H94 H99 3.5626 no .
H94 H100 3.5365 no .
H94 H101 2.9386 no .
H94 H102 2.4350 no .
H95 H97 3.5364 no .
H95 H98 3.5818 no .
H95 H100 3.5551 no .
H95 H101 2.4944 no .
H95 H102 2.9027 no .
H96 H97 2.9177 no .
H96 H98 2.5443 no .
H96 H99 3.5828 no .
H96 H101 3.5585 no .
H96 H102 3.5084 no .
H97 H100 2.9735 no .
H97 H101 3.5715 no .
H97 H102 2.5133 no .
H98 H100 3.5711 no .
H98 H102 3.5616 no .
H99 H100 2.5132 no .
H99 H101 3.5618 no .
H99 H102 2.9503 no .
N3 H19 3.1097 no 2_665
N3 H20 3.1810 no 2_665
N3 H21 3.2015 no 2_665
N4 H89 3.5638 no 2_766
N4 H90 3.4039 no 2_766
N5 H51 3.3397 no 2_766
N5 H88 3.2364 no 2_766
N5 H89 2.9886 no 2_766
N5 H90 2.8724 no 2_766
N10 H4 3.1168 no 2_666
N10 H5 3.1010 no 2_666
N10 H6 3.2000 no 2_666
N10 H92 3.3596 no 2_666
N12 H42 3.1267 no 2_776
N12 H46 2.9487 no 2_776
N12 H64 3.5212 no 2_776
N12 H66 3.5836 no 2_776
C2 H22 3.0957 no 2_665
C2 H30 3.1881 no 2_665
C3 H83 2.9058 no 2_666
C4 H35 3.4989 no 2_665
C4 H36 3.3603 no 2_665
C6 H57 3.3933 no 2_666
C7 H75 3.4018 no 2_666
C7 H79 3.0097 no 2_666
C8 H98 3.5344 no 2_766
C11 H2 3.2987 no 2_665
C14 H3 3.4081 no 2_665
C14 H59 3.0725 no 2_665
C14 H67 3.5999 no 2_665
C14 H68 2.8827 no 2_665
C14 H69 3.5936 no 2_665
C14 H74 3.5344 no 1_544
C15 H28 3.3749 no 2_765
C15 H76 3.4078 no 1_544
C15 H78 3.5124 no 1_544
C15 H86 3.5281 no 2_766
C15 H95 3.0894 no 2_766
C15 H96 3.5894 no 2_766
C16 H3 3.1944 no 2_665
C16 H27 3.3694 no 2_765
C16 H31 3.3225 no 2_765
C16 H85 3.2849 no 1_554
C16 H87 3.2061 no 1_554
C17 H86 3.3200 no 2_766
C19 H85 3.2858 no 2_766
C19 H90 3.4045 no 2_766
C21 H8 3.2239 no 2_665
C22 H72 3.4739 no 2_776
C22 H78 2.9516 no 2_776
C25 H54 3.0301 no 1_655
C25 H57 3.5220 no 1_655
C25 H63 3.4019 no 2_776
C25 H70 3.5218 no 2_776
C26 H63 3.3872 no 2_776
C26 H64 3.0497 no 2_776
C26 H70 3.3114 no 2_776
C27 H90 3.5208 no 2_766
C29 H52 3.2190 no 2_676
C29 H71 3.0380 no 2_676
C29 H72 3.4037 no 2_676
C30 H10 3.5650 no 2_666
C30 H12 3.4392 no 2_666
C31 H22 3.5597 no 2_665
C31 H23 3.3457 no 2_665
C33 H45 3.5015 no 2_776
C33 H48 3.3594 no 2_776
C34 H48 3.2124 no 2_776
C35 H22 3.1083 no 2_665
C35 H23 3.4204 no 2_665
C35 H24 3.4901 no 2_665
C36 H37 3.4749 no 2_776
C36 H52 3.5363 no 2_676
C37 H37 3.4279 no 2_776
C38 H37 3.2887 no 2_776
C38 H39 3.4709 no 2_776
C41 H24 3.4676 no 1_566
C42 H25 3.4717 no 1_566
C42 H26 3.4515 no 1_566
C42 H38 3.5536 no 2_776
C42 H39 3.0947 no 2_776
C44 H9 3.5713 no 2_666
C44 H13 3.3590 no 2_666
C46 H4 3.2282 no 2_666
C48 H28 3.5466 no 1_556
C48 H29 3.1630 no 1_556
C48 H30 3.4388 no 1_556
C48 H31 3.4870 no 2_766
C48 H33 3.2626 no 2_766
C49 H33 3.1267 no 2_766
C49 H51 3.4634 no 2_766
C52 H25 2.8049 no 2_766
C52 H76 3.3504 no 2_777
C53 H16 3.3700 no 2_766
C54 H81 3.5785 no 2_777
C55 H73 3.4610 no 1_544
C56 H14 3.4054 no .
C56 H24 3.4505 no .
C56 H69 3.1785 no 2_665
C56 H73 3.5758 no 1_544
C57 H69 3.0670 no 2_665
C57 H81 3.3419 no 2_666
C58 H14 3.3862 no .
C58 H19 3.5852 no .
C58 H40 3.2681 no 2_665
C58 H41 3.4357 no 2_665
C58 H69 2.8909 no 2_665
C58 H79 3.4050 no 2_666
C58 H81 3.3892 no 2_666
H1 H22 3.2833 no 2_665
H2 C11 3.2987 no 2_665
H2 H20 3.5197 no 2_665
H2 H21 2.9225 no 2_665
H2 H22 2.9364 no 2_665
H2 H30 3.3635 no 2_665
H3 C14 3.4081 no 2_665
H3 C16 3.1944 no 2_665
H3 H21 3.5596 no 2_665
H3 H22 2.5904 no 2_665
H3 H29 3.5439 no 2_665
H3 H30 2.3050 no 2_665
H4 N10 3.1168 no 2_666
H4 C46 3.2282 no 2_666
H4 H83 2.2798 no 2_666
H4 H84 3.4985 no 2_666
H4 H87 3.0271 no 2_666
H4 H92 2.8191 no 2_666
H5 N10 3.1010 no 2_666
H5 H55 3.3545 no 2_666
H5 H83 2.7034 no 2_666
H6 N10 3.2000 no 2_666
H7 H30 2.9138 no 2_665
H7 H34 3.4600 no 2_665
H7 H35 3.5302 no 2_665
H7 H36 3.2487 no 2_665
H7 H82 3.5439 no 2_666
H7 H83 3.1771 no 2_666
H7 H84 3.3236 no 2_666
H7 H87 3.4636 no 2_666
H8 C21 3.2239 no 2_665
H8 H34 3.4036 no 2_665
H8 H35 2.7707 no 2_665
H8 H36 2.9976 no 2_665
H9 C44 3.5713 no 2_666
H9 H36 3.2787 no 2_665
H9 H79 3.1023 no 2_666
H9 H82 2.9808 no 2_666
H9 H83 3.4377 no 2_666
H10 C30 3.5650 no 2_666
H10 H45 3.5194 no 2_766
H10 H49 3.1428 no 2_766
H10 H55 3.5478 no 2_666
H10 H57 2.8856 no 2_666
H11 H49 3.5600 no 2_766
H12 C30 3.4392 no 2_666
H12 H55 3.0093 no 2_666
H12 H57 3.0313 no 2_666
H13 C44 3.3590 no 2_666
H13 H75 3.4669 no 2_666
H13 H79 2.8308 no 2_666
H13 H82 3.2408 no 2_666
H14 C56 3.4054 no .
H14 C58 3.3862 no .
H14 H75 3.5305 no 2_666
H14 H79 2.6655 no 2_666
H15 H75 2.7245 no 2_666
H15 H79 3.0291 no 2_666
H16 C53 3.3700 no 2_766
H16 H94 3.4935 no 2_766
H16 H96 3.4841 no 2_766
H16 H97 2.8826 no 2_766
H16 H98 2.9787 no 2_766
H17 H96 3.5094 no 2_766
H18 H89 2.9458 no 2_766
H18 H96 3.2679 no 2_766
H18 H98 3.2105 no 2_766
H19 N3 3.1097 no 2_665
H19 C58 3.5852 no .
H20 N3 3.1810 no 2_665
H20 H2 3.5197 no 2_665
H20 H20 2.7464 no 2_665
H21 N3 3.2015 no 2_665
H21 H2 2.9225 no 2_665
H21 H3 3.5596 no 2_665
H22 C2 3.0957 no 2_665
H22 C31 3.5597 no 2_665
H22 C35 3.1083 no 2_665
H22 H1 3.2833 no 2_665
H22 H2 2.9364 no 2_665
H22 H3 2.5904 no 2_665
H22 H59 2.6584 no 2_665
H22 H67 2.9482 no 2_665
H22 H68 2.6256 no 2_665
H22 H69 3.2632 no 2_665
H23 C31 3.3457 no 2_665
H23 C35 3.4204 no 2_665
H23 H53 3.1206 no 2_665
H23 H58 3.2651 no 2_665
H23 H59 2.6161 no 2_665
H23 H68 2.5906 no 2_665
H23 H73 3.5202 no 1_544
H23 H74 3.0236 no 1_544
H24 C35 3.4901 no 2_665
H24 C41 3.4676 no 1_544
H24 C56 3.4505 no .
H24 H68 2.9525 no 2_665
H24 H69 3.3026 no 2_665
H24 H73 2.9019 no 1_544
H24 H74 3.1422 no 1_544
H25 C42 3.4717 no 1_544
H25 C52 2.8049 no 2_766
H25 H73 3.4319 no 1_544
H25 H76 2.7942 no 1_544
H25 H78 3.2861 no 1_544
H25 H86 3.2894 no 2_766
H25 H94 2.7480 no 2_766
H25 H95 2.3385 no 2_766
H25 H96 2.8733 no 2_766
H26 C42 3.4515 no 1_544
H26 H32 3.5111 no 2_765
H26 H38 3.1888 no 2_765
H26 H76 3.1551 no 1_544
H26 H78 2.8577 no 1_544
H26 H95 3.5466 no 2_766
H27 C16 3.3694 no 2_765
H27 H28 2.4707 no 2_765
H27 H31 3.4410 no 2_765
H27 H86 2.8895 no 2_766
H27 H95 3.0534 no 2_766
H27 H96 3.4855 no 2_766
H28 C15 3.3749 no 2_765
H28 C48 3.5466 no 1_554
H28 H27 2.4707 no 2_765
H28 H28 2.9699 no 2_765
H28 H31 2.7741 no 2_765
H28 H85 3.4031 no 1_554
H28 H86 3.3903 no 1_554
H28 H87 3.2612 no 1_554
H29 C48 3.1630 no 1_554
H29 H3 3.5439 no 2_665
H29 H31 2.9919 no 2_765
H29 H32 3.1525 no 2_765
H29 H58 3.4001 no 2_665
H29 H85 2.6520 no 1_554
H29 H86 3.3622 no 1_554
H29 H87 2.9924 no 1_554
H30 C2 3.1881 no 2_665
H30 C48 3.4388 no 1_554
H30 H2 3.3635 no 2_665
H30 H3 2.3050 no 2_665
H30 H7 2.9138 no 2_665
H30 H85 3.3136 no 1_554
H30 H87 2.8390 no 1_554
H31 C16 3.3225 no 2_765
H31 C48 3.4870 no 2_766
H31 H27 3.4410 no 2_765
H31 H28 2.7741 no 2_765
H31 H29 2.9919 no 2_765
H31 H85 3.1887 no 2_766
H31 H86 2.9281 no 2_766
H32 H26 3.5111 no 2_765
H32 H29 3.1525 no 2_765
H32 H85 3.0412 no 2_766
H33 C48 3.2626 no 2_766
H33 C49 3.1267 no 2_766
H33 H85 2.6021 no 2_766
H33 H86 3.2126 no 2_766
H33 H89 3.0633 no 2_766
H33 H90 2.4416 no 2_766
H34 H7 3.4600 no 2_665
H34 H8 3.4036 no 2_665
H35 C4 3.4989 no 2_665
H35 H7 3.5302 no 2_665
H35 H8 2.7707 no 2_665
H36 C4 3.3603 no 2_665
H36 H7 3.2487 no 2_665
H36 H8 2.9976 no 2_665
H36 H9 3.2787 no 2_665
H36 H80 3.3523 no 1_554
H37 C36 3.4749 no 2_776
H37 C37 3.4279 no 2_776
H37 C38 3.2887 no 2_776
H37 H70 2.6958 no 2_776
H37 H72 3.1028 no 2_776
H37 H78 3.3691 no 2_776
H38 C42 3.5536 no 2_776
H38 H26 3.1888 no 2_765
H38 H72 3.3315 no 2_776
H38 H78 2.6452 no 2_776
H39 C38 3.4709 no 2_776
H39 C42 3.0947 no 2_776
H39 H72 3.4192 no 2_776
H39 H77 2.8811 no 2_776
H39 H78 2.4613 no 2_776
H40 C58 3.2681 no 2_665
H40 H100 3.4036 no 2_776
H40 H102 3.1367 no 2_776
H41 C58 3.4357 no 2_665
H42 N12 3.1267 no 2_776
H42 H100 3.4561 no 2_776
H43 H54 3.0959 no 1_655
H43 H57 3.3644 no 1_655
H43 H58 3.1999 no 1_655
H43 H85 3.3868 no 2_766
H43 H90 3.4294 no 2_766
H44 H54 2.7205 no 1_655
H44 H63 3.5155 no 2_776
H44 H70 2.9577 no 2_776
H44 H71 3.3104 no 2_776
H44 H72 3.4717 no 2_776
H45 C33 3.5015 no 2_776
H45 H10 3.5194 no 2_766
H45 H54 2.7718 no 1_655
H45 H57 2.8762 no 1_655
H45 H63 2.6049 no 2_776
H45 H70 3.3387 no 2_776
H45 H71 3.5461 no 2_776
H46 N12 2.9487 no 2_776
H46 H63 3.4741 no 2_776
H46 H64 2.9193 no 2_776
H46 H70 2.6714 no 2_776
H47 H64 3.4114 no 2_776
H48 C33 3.3594 no 2_776
H48 C34 3.2124 no 2_776
H48 H61 3.4402 no 2_776
H48 H63 2.6121 no 2_776
H48 H64 2.4176 no 2_776
H48 H66 3.2926 no 2_776
H48 H70 3.1529 no 2_776
H49 H10 3.1428 no 2_766
H49 H11 3.5600 no 2_766
H51 N5 3.3397 no 2_766
H51 C49 3.4634 no 2_766
H51 H90 2.5619 no 2_766
H52 C29 3.2190 no 2_676
H52 C36 3.5363 no 2_676
H52 H52 2.2718 no 2_676
H52 H54 3.5408 no 2_676
H52 H56 3.2753 no 2_676
H52 H62 3.4842 no 2_676
H52 H71 2.5819 no 2_676
H52 H72 3.4526 no 2_676
H53 H23 3.1206 no 2_665
H53 H71 3.3311 no 2_676
H53 H72 3.0709 no 2_676
H53 H74 3.0086 no 2_676
H54 C25 3.0301 no 1_455
H54 H43 3.0959 no 1_455
H54 H44 2.7205 no 1_455
H54 H45 2.7718 no 1_455
H54 H52 3.5408 no 2_676
H54 H71 2.7568 no 2_676
H54 H72 3.1360 no 2_676
H55 H5 3.3545 no 2_666
H55 H10 3.5478 no 2_666
H55 H12 3.0093 no 2_666
H56 H52 3.2753 no 2_676
H56 H62 3.2677 no 2_676
H57 C6 3.3933 no 2_666
H57 C25 3.5220 no 1_455
H57 H10 2.8856 no 2_666
H57 H12 3.0313 no 2_666
H57 H43 3.3644 no 1_455
H57 H45 2.8762 no 1_455
H58 H23 3.2651 no 2_665
H58 H29 3.4001 no 2_665
H58 H43 3.1999 no 1_455
H58 H85 3.4404 no 2_666
H58 H91 3.1199 no 2_666
H59 C14 3.0725 no 2_665
H59 H22 2.6584 no 2_665
H59 H23 2.6161 no 2_665
H60 H91 3.5074 no 2_666
H60 H92 3.5876 no 2_666
H61 H48 3.4402 no 2_776
H62 H52 3.4842 no 2_676
H62 H56 3.2677 no 2_676
H62 H74 3.4764 no 2_676
H63 C25 3.4019 no 2_776
H63 C26 3.3872 no 2_776
H63 H44 3.5155 no 2_776
H63 H45 2.6049 no 2_776
H63 H46 3.4741 no 2_776
H63 H48 2.6121 no 2_776
H64 N12 3.5212 no 2_776
H64 C26 3.0497 no 2_776
H64 H46 2.9193 no 2_776
H64 H47 3.4114 no 2_776
H64 H48 2.4176 no 2_776
H66 N12 3.5836 no 2_776
H66 H48 3.2926 no 2_776
H67 C14 3.5999 no 2_665
H67 H22 2.9482 no 2_665
H68 C14 2.8827 no 2_665
H68 H22 2.6256 no 2_665
H68 H23 2.5906 no 2_665
H68 H24 2.9525 no 2_665
H68 H74 3.4281 no 2_676
H69 C14 3.5936 no 2_665
H69 C56 3.1785 no 2_665
H69 C57 3.0670 no 2_665
H69 C58 2.8909 no 2_665
H69 H22 3.2632 no 2_665
H69 H24 3.3026 no 2_665
H70 C25 3.5218 no 2_776
H70 C26 3.3114 no 2_776
H70 H37 2.6958 no 2_776
H70 H44 2.9577 no 2_776
H70 H45 3.3387 no 2_776
H70 H46 2.6714 no 2_776
H70 H48 3.1529 no 2_776
H71 C29 3.0380 no 2_676
H71 H44 3.3104 no 2_776
H71 H45 3.5461 no 2_776
H71 H52 2.5819 no 2_676
H71 H53 3.3311 no 2_676
H71 H54 2.7568 no 2_676
H72 C22 3.4739 no 2_776
H72 C29 3.4037 no 2_676
H72 H37 3.1028 no 2_776
H72 H38 3.3315 no 2_776
H72 H39 3.4192 no 2_776
H72 H44 3.4717 no 2_776
H72 H52 3.4526 no 2_676
H72 H53 3.0709 no 2_676
H72 H54 3.1360 no 2_676
H73 C55 3.4610 no 1_566
H73 C56 3.5758 no 1_566
H73 H23 3.5202 no 1_566
H73 H24 2.9019 no 1_566
H73 H25 3.4319 no 1_566
H74 C14 3.5344 no 1_566
H74 H23 3.0236 no 1_566
H74 H24 3.1422 no 1_566
H74 H53 3.0086 no 2_676
H74 H62 3.4764 no 2_676
H74 H68 3.4281 no 2_676
H75 C7 3.4018 no 2_666
H75 H13 3.4669 no 2_666
H75 H14 3.5305 no 2_666
H75 H15 2.7245 no 2_666
H76 C15 3.4078 no 1_566
H76 C52 3.3504 no 2_777
H76 H25 2.7942 no 1_566
H76 H26 3.1551 no 1_566
H76 H94 3.0746 no 2_777
H76 H95 2.7756 no 2_777
H76 H101 3.1562 no 2_777
H76 H102 3.4014 no 2_777
H77 H39 2.8811 no 2_776
H77 H77 3.1976 no 2_777
H77 H80 3.1908 no 2_777
H78 C15 3.5124 no 1_566
H78 C22 2.9516 no 2_776
H78 H25 3.2861 no 1_566
H78 H26 2.8577 no 1_566
H78 H37 3.3691 no 2_776
H78 H38 2.6452 no 2_776
H78 H39 2.4613 no 2_776
H79 C7 3.0097 no 2_666
H79 C58 3.4050 no 2_666
H79 H9 3.1023 no 2_666
H79 H13 2.8308 no 2_666
H79 H14 2.6655 no 2_666
H79 H15 3.0291 no 2_666
H80 H36 3.3523 no 1_556
H80 H77 3.1908 no 2_777
H81 C54 3.5785 no 2_777
H81 C57 3.3419 no 2_666
H81 C58 3.3892 no 2_666
H81 H94 3.5083 no 2_777
H81 H101 3.5193 no 2_777
H81 H102 2.7981 no 2_777
H82 H7 3.5439 no 2_666
H82 H9 2.9808 no 2_666
H82 H13 3.2408 no 2_666
H83 C3 2.9058 no 2_666
H83 H4 2.2798 no 2_666
H83 H5 2.7034 no 2_666
H83 H7 3.1771 no 2_666
H83 H9 3.4377 no 2_666
H84 H4 3.4985 no 2_666
H84 H7 3.3236 no 2_666
H85 C16 3.2849 no 1_556
H85 C19 3.2858 no 2_766
H85 H28 3.4031 no 1_556
H85 H29 2.6520 no 1_556
H85 H30 3.3136 no 1_556
H85 H31 3.1887 no 2_766
H85 H32 3.0412 no 2_766
H85 H33 2.6021 no 2_766
H85 H43 3.3868 no 2_766
H85 H58 3.4404 no 2_666
H86 C15 3.5281 no 2_766
H86 C17 3.3200 no 2_766
H86 H25 3.2894 no 2_766
H86 H27 2.8895 no 2_766
H86 H28 3.3903 no 1_556
H86 H29 3.3622 no 1_556
H86 H31 2.9281 no 2_766
H86 H33 3.2126 no 2_766
H87 C16 3.2061 no 1_556
H87 H4 3.0271 no 2_666
H87 H7 3.4636 no 2_666
H87 H28 3.2612 no 1_556
H87 H29 2.9924 no 1_556
H87 H30 2.8390 no 1_556
H88 N5 3.2364 no 2_766
H89 N4 3.5638 no 2_766
H89 N5 2.9886 no 2_766
H89 H18 2.9458 no 2_766
H89 H33 3.0633 no 2_766
H90 N4 3.4039 no 2_766
H90 N5 2.8724 no 2_766
H90 C19 3.4045 no 2_766
H90 C27 3.5208 no 2_766
H90 H33 2.4416 no 2_766
H90 H43 3.4294 no 2_766
H90 H51 2.5619 no 2_766
H91 H58 3.1199 no 2_666
H91 H60 3.5074 no 2_666
H92 N10 3.3596 no 2_666
H92 H4 2.8191 no 2_666
H92 H60 3.5876 no 2_666
H94 H16 3.4935 no 2_766
H94 H25 2.7480 no 2_766
H94 H76 3.0746 no 2_777
H94 H81 3.5083 no 2_777
H95 C15 3.0894 no 2_766
H95 H25 2.3385 no 2_766
H95 H26 3.5466 no 2_766
H95 H27 3.0534 no 2_766
H95 H76 2.7756 no 2_777
H96 C15 3.5894 no 2_766
H96 H16 3.4841 no 2_766
H96 H17 3.5094 no 2_766
H96 H18 3.2679 no 2_766
H96 H25 2.8733 no 2_766
H96 H27 3.4855 no 2_766
H97 H16 2.8826 no 2_766
H98 C8 3.5344 no 2_766
H98 H16 2.9787 no 2_766
H98 H18 3.2105 no 2_766
H100 H40 3.4036 no 2_776
H100 H42 3.4561 no 2_776
H101 H76 3.1562 no 2_777
H101 H81 3.5193 no 2_777
H102 H40 3.1367 no 2_776
H102 H76 3.4014 no 2_777
H102 H81 2.7981 no 2_777

loop_
_geom_torsion_atom_site_label_1
_geom_torsion_atom_site_label_2
_geom_torsion_atom_site_label_3
_geom_torsion_atom_site_label_4
_geom_torsion
_geom_torsion_publ_flag
P1 Mo1 P2 C19 -23.99(10) no
P1 Mo1 P2 C20 85.27(10) no
P1 Mo1 P2 C24 -132.39(7) no
P2 Mo1 P1 C1 -142.05(7) no
P2 Mo1 P1 C5 76.71(10) no
P2 Mo1 P1 C9 -32.41(10) no
P1 Mo1 N1 C10 22.13(17) no
P1 Mo1 N1 C18 -158.31(18) no
N1 Mo1 P1 C1 -138.88(9) no
N1 Mo1 P1 C5 79.88(9) no
N1 Mo1 P1 C9 -29.24(8) no
N2 Mo1 P1 C1 -51.21(11) no
N2 Mo1 P1 C5 167.55(11) no
N2 Mo1 P1 C9 58.43(11) no
N4 Mo1 P1 C1 130.10(10) no
N4 Mo1 P1 C5 -11.15(10) no
N4 Mo1 P1 C9 -120.26(10) no
N6 Mo1 P1 C1 40.31(9) no
N6 Mo1 P1 C5 -100.94(9) no
N6 Mo1 P1 C9 149.94(8) no
P2 Mo1 N1 C10 -159.08(19) no
P2 Mo1 N1 C18 20.48(16) no
N1 Mo1 P2 C19 -27.15(8) no
N1 Mo1 P2 C20 82.12(9) no
N1 Mo1 P2 C24 -135.54(9) no
N2 Mo1 P2 C19 -114.19(9) no
N2 Mo1 P2 C20 -4.92(10) no
N2 Mo1 P2 C24 137.42(10) no
N4 Mo1 P2 C19 63.76(9) no
N4 Mo1 P2 C20 173.02(9) no
N4 Mo1 P2 C24 -44.63(10) no
N6 Mo1 P2 C19 153.68(8) no
N6 Mo1 P2 C20 -97.06(9) no
N6 Mo1 P2 C24 45.29(9) no
N2 Mo1 N1 C10 -66.82(19) no
N2 Mo1 N1 C18 112.74(19) no
N4 Mo1 N1 C10 111.25(19) no
N4 Mo1 N1 C18 -69.19(18) no
P3 Mo2 P4 C46 29.18(10) no
P3 Mo2 P4 C47 137.22(7) no
P3 Mo2 P4 C51 -79.63(11) no
P4 Mo2 P3 C28 -80.24(8) no
P4 Mo2 P3 C32 137.48(8) no
P4 Mo2 P3 C36 28.40(10) no
N7 Mo2 P3 C28 99.37(9) no
N7 Mo2 P3 C32 -42.90(8) no
N7 Mo2 P3 C36 -151.99(8) no
P3 Mo2 N8 C37 -22.20(14) no
P3 Mo2 N8 C45 157.98(16) no
N8 Mo2 P3 C28 -80.19(8) no
N8 Mo2 P3 C32 137.53(7) no
N8 Mo2 P3 C36 28.44(7) no
N9 Mo2 P3 C28 8.19(9) no
N9 Mo2 P3 C32 -134.08(9) no
N9 Mo2 P3 C36 116.83(9) no
N11 Mo2 P3 C28 -168.89(9) no
N11 Mo2 P3 C32 48.83(9) no
N11 Mo2 P3 C36 -60.26(9) no
N7 Mo2 P4 C46 -150.43(8) no
N7 Mo2 P4 C47 -42.40(10) no
N7 Mo2 P4 C51 100.75(9) no
P4 Mo2 N8 C37 157.78(16) no
P4 Mo2 N8 C45 -22.03(14) no
N8 Mo2 P4 C46 29.13(7) no
N8 Mo2 P4 C47 137.17(9) no
N8 Mo2 P4 C51 -79.68(9) no
N9 Mo2 P4 C46 -59.65(10) no
N9 Mo2 P4 C47 48.39(11) no
N9 Mo2 P4 C51 -168.46(11) no
N11 Mo2 P4 C46 117.20(10) no
N11 Mo2 P4 C47 -134.76(11) no
N11 Mo2 P4 C51 8.39(11) no
N9 Mo2 N8 C37 -113.25(17) no
N9 Mo2 N8 C45 66.93(17) no
N11 Mo2 N8 C37 66.13(17) no
N11 Mo2 N8 C45 -113.69(17) no
Mo1 P1 C1 C2 23.3(3) no
Mo1 P1 C1 C3 -92.3(2) no
Mo1 P1 C1 C4 142.73(17) no
Mo1 P1 C5 C6 67.1(3) no
Mo1 P1 C5 C7 -171.44(16) no
Mo1 P1 C5 C8 -53.95(18) no
Mo1 P1 C9 C10 39.55(19) no
C1 P1 C5 C6 -78.8(2) no
C1 P1 C5 C7 42.6(3) no
C1 P1 C5 C8 160.10(14) no
C5 P1 C1 C2 168.84(16) no
C5 P1 C1 C3 53.3(2) no
C5 P1 C1 C4 -71.7(3) no
C1 P1 C9 C10 164.0(2) no
C9 P1 C1 C2 -82.43(19) no
C9 P1 C1 C3 161.98(18) no
C9 P1 C1 C4 37.0(3) no
C5 P1 C9 C10 -83.9(2) no
C9 P1 C5 C6 172.31(19) no
C9 P1 C5 C7 -66.3(3) no
C9 P1 C5 C8 51.24(17) no
Mo1 P2 C19 C18 37.2(2) no
Mo1 P2 C20 C21 -54.1(3) no
Mo1 P2 C20 C22 -175.29(17) no
Mo1 P2 C20 C23 60.54(17) no
Mo1 P2 C24 C25 146.31(16) no
Mo1 P2 C24 C26 -89.8(2) no
Mo1 P2 C24 C27 25.2(3) no
C19 P2 C20 C21 51.2(3) no
C19 P2 C20 C22 -69.9(3) no
C19 P2 C20 C23 165.91(14) no
C20 P2 C19 C18 -86.3(3) no
C19 P2 C24 C25 41.0(3) no
C19 P2 C24 C26 164.8(2) no
C19 P2 C24 C27 -80.1(3) no
C24 P2 C19 C18 162.6(2) no
C20 P2 C24 C25 -67.0(3) no
C20 P2 C24 C26 56.8(3) no
C20 P2 C24 C27 171.9(3) no
C24 P2 C20 C21 158.4(3) no
C24 P2 C20 C22 37.2(4) no
C24 P2 C20 C23 -87.0(2) no
Mo2 P3 C28 C29 174.62(13) no
Mo2 P3 C28 C30 55.9(3) no
Mo2 P3 C28 C31 -62.2(2) no
Mo2 P3 C32 C33 -144.88(14) no
Mo2 P3 C32 C34 -22.6(2) no
Mo2 P3 C32 C35 92.9(2) no
Mo2 P3 C36 C37 -37.4(2) no
C28 P3 C32 C33 68.85(19) no
C28 P3 C32 C34 -168.87(17) no
C28 P3 C32 C35 -53.4(3) no
C32 P3 C28 C29 -38.4(3) no
C32 P3 C28 C30 -157.14(19) no
C32 P3 C28 C31 84.9(3) no
C28 P3 C36 C37 85.7(3) no
C36 P3 C28 C29 69.4(2) no
C36 P3 C28 C30 -49.4(3) no
C36 P3 C28 C31 -167.38(18) no
C32 P3 C36 C37 -162.4(2) no
C36 P3 C32 C33 -39.0(2) no
C36 P3 C32 C34 83.3(2) no
C36 P3 C32 C35 -161.2(2) no
Mo2 P4 C46 C45 -39.68(14) no
Mo2 P4 C47 C48 -143.00(16) no
Mo2 P4 C47 C49 94.55(17) no
Mo2 P4 C47 C50 -21.9(4) no
Mo2 P4 C51 C52 172.06(17) no
Mo2 P4 C51 C53 -65.0(3) no
Mo2 P4 C51 C54 53.5(3) no
C46 P4 C47 C48 -38.2(3) no
C46 P4 C47 C49 -160.70(16) no
C46 P4 C47 C50 82.9(3) no
C47 P4 C46 C45 -164.88(15) no
C46 P4 C51 C52 67.5(3) no
C46 P4 C51 C53 -169.5(3) no
C46 P4 C51 C54 -51.0(3) no
C51 P4 C46 C45 82.79(19) no
C47 P4 C51 C52 -40.0(3) no
C47 P4 C51 C53 82.9(3) no
C47 P4 C51 C54 -158.5(2) no
C51 P4 C47 C48 70.2(3) no
C51 P4 C47 C49 -52.2(3) no
C51 P4 C47 C50 -168.6(3) no
Mo1 N1 C10 C9 -0.8(4) no
Mo1 N1 C10 C11 178.86(19) no
Mo1 N1 C18 C17 -179.35(18) no
Mo1 N1 C18 C19 -0.9(4) no
C10 N1 C18 C17 0.2(5) no
C10 N1 C18 C19 178.7(3) no
C18 N1 C10 C9 179.6(3) no
C18 N1 C10 C11 -0.7(5) no
Mo2 N8 C37 C36 2.5(4) no
Mo2 N8 C37 C38 -178.23(16) no
Mo2 N8 C45 C44 -179.59(16) no
Mo2 N8 C45 C46 0.8(3) no
C37 N8 C45 C44 0.6(4) no
C37 N8 C45 C46 -179.0(2) no
C45 N8 C37 C36 -177.7(3) no
C45 N8 C37 C38 1.6(4) no
P1 C9 C10 N1 -30.0(4) no
P1 C9 C10 C11 150.3(3) no
N1 C10 C11 C12 0.2(5) no
C9 C10 C11 C12 179.9(3) no
C10 C11 C12 C13 -179.7(3) no
C10 C11 C12 C17 0.7(5) no
C11 C12 C13 C14 -4.6(5) no
C11 C12 C13 C15 -126.6(3) no
C11 C12 C13 C16 115.3(4) no
C11 C12 C17 C18 -1.2(5) no
C13 C12 C17 C18 179.2(3) no
C17 C12 C13 C14 175.0(3) no
C17 C12 C13 C15 53.0(4) no
C17 C12 C13 C16 -65.1(4) no
C12 C17 C18 N1 0.7(5) no
C12 C17 C18 C19 -177.7(3) no
N1 C18 C19 P2 -28.1(4) no
C17 C18 C19 P2 150.4(3) no
P3 C36 C37 N8 27.4(4) no
P3 C36 C37 C38 -151.9(2) no
N8 C37 C38 C39 -2.4(5) no
C36 C37 C38 C39 176.9(3) no
C37 C38 C39 C40 179.2(3) no
C37 C38 C39 C44 0.8(4) no
C38 C39 C40 C41 45.5(4) no
C38 C39 C40 C42 -77.0(4) no
C38 C39 C40 C43 166.4(3) no
C38 C39 C44 C45 1.3(5) no
C40 C39 C44 C45 -177.0(3) no
C44 C39 C40 C41 -136.3(3) no
C44 C39 C40 C42 101.3(4) no
C44 C39 C40 C43 -15.3(5) no
C39 C44 C45 N8 -2.1(5) no
C39 C44 C45 C46 177.4(3) no
N8 C45 C46 P4 30.1(3) no
C44 C45 C46 P4 -149.5(3) no
